data_4082409
loop_
_publ_author_name
'See Leng Yap, Jeanette'
'Chen, Houguang Jeremy'
'Li, Yongxin'
'Pullarkat, Sumod A.'
'Leung, Pak-Hing'

_publ_section_title
;
 Synthesis, Optical Resolution, and Stereochemical Properties of a
 Rationally Designed Chiral C--N Palladacycle
;
_journal_issue 4
_journal_name_full Organometallics
_journal_page_first 930
_journal_paper_doi 10.1021/om401044z
_journal_volume 33
_journal_year 2014
_chemical_absolute_configuration ad
_chemical_formula_sum 'C23.4 H40 N2 O2.6 Pd'
_chemical_formula_weight 497.37
_space_group_crystal_system monoclinic
_space_group_IT_number 4
_space_group_name_Hall 'P 2yb'
_space_group_name_H-M_alt 'P 1 21 1'
_symmetry_space_group_name_Hall 'P 2yb'
_symmetry_space_group_name_H-M 'P 1 21 1'
_atom_sites_solution_hydrogens geom
_atom_sites_solution_primary direct
_atom_sites_solution_secondary difmap
_cell_angle_alpha 90
_cell_angle_beta 110.553(4)
_cell_angle_gamma 90
_cell_formula_units_Z 10
_cell_length_a 15.002(2)
_cell_length_b 32.905(4)
_cell_length_c 15.089(2)
_cell_measurement_reflns_used 9948
_cell_measurement_temperature 103.(2)
_cell_measurement_theta_max 23.2739
_cell_measurement_theta_min 2.3507
_cell_volume 6974.4(16)
_computing_cell_refinement 'SAINT V8.27B (Bruker AXS Inc., 2012)'
_computing_data_collection 'Bruker Apex2'
_computing_data_reduction 'SAINT V8.27B (Bruker AXS Inc., 2012)'
_computing_molecular_graphics 'Bruker Apex2'
_computing_publication_material 'Bruker Apex2'
_computing_structure_refinement 'SHELXL-97 (Sheldrick, 2008)'
_computing_structure_solution 'SHELXS-97 (Sheldrick, 2008)'
_diffrn_ambient_temperature 103.(2)
_diffrn_detector_area_resol_mean 8.3333
_diffrn_measured_fraction_theta_full 0.997
_diffrn_measured_fraction_theta_max 0.997
_diffrn_measurement_device_type 'Bruker APEX-II CCD'
_diffrn_measurement_method '\f and \w scans'
_diffrn_radiation_monochromator graphite
_diffrn_radiation_type MoK\a
_diffrn_radiation_wavelength 0.71073
_diffrn_reflns_av_R_equivalents 0.1005
_diffrn_reflns_av_sigmaI/netI 0.1105
_diffrn_reflns_limit_h_max 19
_diffrn_reflns_limit_h_min -19
_diffrn_reflns_limit_k_max 43
_diffrn_reflns_limit_k_min -43
_diffrn_reflns_limit_l_max 19
_diffrn_reflns_limit_l_min -19
_diffrn_reflns_number 120576
_diffrn_reflns_theta_full 28.05
_diffrn_reflns_theta_max 28.05
_diffrn_reflns_theta_min 1.24
_exptl_absorpt_coefficient_mu 0.685
_exptl_absorpt_correction_T_max 0.96
_exptl_absorpt_correction_T_min 0.86
_exptl_absorpt_correction_type multi-scan
_exptl_absorpt_process_details 'SADABS V2012/1 (Bruker AXS Inc.)'
_exptl_crystal_colour colourless
_exptl_crystal_density_diffrn 1.184
_exptl_crystal_density_method 'not measured'
_exptl_crystal_description needle
_exptl_crystal_F_000 2612
_exptl_crystal_size_max 0.400
_exptl_crystal_size_mid 0.080
_exptl_crystal_size_min 0.060
_refine_diff_density_max 1.963
_refine_diff_density_min -1.366
_refine_ls_abs_structure_details 'Flack H D (1983), Acta Cryst. A39, 876-881'
_refine_ls_abs_structure_Flack 0.02(3)
_refine_ls_extinction_method none
_refine_ls_goodness_of_fit_ref 1.024
_refine_ls_hydrogen_treatment mixed
_refine_ls_matrix_type full
_refine_ls_number_parameters 1458
_refine_ls_number_reflns 33642
_refine_ls_number_restraints 598
_refine_ls_restrained_S_all 1.026
_refine_ls_R_factor_all 0.0946
_refine_ls_R_factor_gt 0.0574
_refine_ls_shift/su_max 0.003
_refine_ls_shift/su_mean 0.000
_refine_ls_structure_factor_coef Fsqd
_refine_ls_weighting_details 'calc w=1/[\s^2^(Fo^2^)+(0.0975P)^2^+0.0000P] where P=(Fo^2^+2Fc^2^)/3'
_refine_ls_weighting_scheme calc
_refine_ls_wR_factor_gt 0.1399
_refine_ls_wR_factor_ref 0.1798
_reflns_number_gt 24330
_reflns_number_total 33642
_reflns_threshold_expression >2sigma(I)
_cod_data_source_file om401044z_si_001.cif
_cod_data_source_block I
_cod_original_cell_volume 6974.4(17)
_cod_original_formula_sum 'C23.40 H40 N2 O2.60 Pd'
_cod_database_code 4082409

loop_
_space_group_symop_operation_xyz
'x, y, z'
'-x, y+1/2, -z'

loop_
_atom_site_type_symbol
_atom_site_label
_atom_site_fract_x
_atom_site_fract_y
_atom_site_fract_z
_atom_site_U_iso_or_equiv
_atom_site_adp_type
_atom_site_calc_flag
_atom_site_refinement_flags
_atom_site_occupancy
_atom_site_disorder_assembly
_atom_site_disorder_group
Pd Pd1 0.58860(4) 0.352425(15) 0.21527(4) 0.02316(12) Uani d . 1.0 . .
Pd Pd2 0.66663(4) 0.248119(16) 0.94899(4) 0.02257(12) Uani d . 1.0 . .
Pd Pd3 0.34211(4) 0.147156(16) 0.86686(4) 0.02138(12) Uani d . 1.0 . .
Pd Pd4 0.28705(4) 0.445523(16) 0.94242(4) 0.02193(12) Uani d . 1.0 . .
Pd Pd5 0.52084(4) 0.546288(15) 0.80707(4) 0.02171(12) Uani d . 1.0 . .
C C1 0.5648(6) 0.3474(2) 0.3385(5) 0.0279(16) Uani d . 1.0 . .
C C2 0.5177(6) 0.3738(2) 0.3809(6) 0.0286(17) Uani d . 1.0 . .
C C3 0.4703(6) 0.4133(2) 0.3329(6) 0.0349(19) Uani d . 1.0 . .
H H3 0.515 0.4263 0.3054 0.042 Uiso calc R 1.0 . .
C C4 0.3802(7) 0.4027(3) 0.2501(7) 0.045(2) Uani d . 1.0 . .
H H4A 0.3938 0.3806 0.2133 0.068 Uiso calc R 1.0 . .
H H4B 0.3585 0.4267 0.2096 0.068 Uiso calc R 1.0 . .
H H4C 0.3304 0.3942 0.2742 0.068 Uiso calc R 1.0 . .
C C5 0.4489(7) 0.4452(3) 0.3971(7) 0.046(2) Uani d . 1.0 . .
H H5A 0.397 0.4355 0.4169 0.069 Uiso calc R 1.0 . .
H H5B 0.4301 0.4708 0.3623 0.069 Uiso calc R 1.0 . .
H H5C 0.5059 0.4497 0.4531 0.069 Uiso calc R 1.0 . .
C C6 0.5075(7) 0.3613(3) 0.4664(6) 0.038(2) Uani d . 1.0 . .
H H6 0.4765 0.3788 0.4965 0.046 Uiso calc R 1.0 . .
C C7 0.5412(7) 0.3249(3) 0.5067(6) 0.044(2) Uani d . 1.0 . .
H H7 0.5356 0.3182 0.5658 0.053 Uiso calc R 1.0 . .
C C8 0.5838(7) 0.2966(3) 0.4643(6) 0.040(2) Uani d . 1.0 . .
C C9 0.6108(8) 0.2528(3) 0.5038(7) 0.054(3) Uani d . 1.0 . .
H H9 0.6604 0.2428 0.4788 0.065 Uiso calc R 1.0 . .
C C10 0.5268(10) 0.2239(3) 0.4677(8) 0.068(4) Uani d . 1.0 . .
H H10A 0.4802 0.2304 0.4977 0.102 Uiso calc R 1.0 . .
H H10B 0.549 0.1959 0.4832 0.102 Uiso calc R 1.0 . .
H H10C 0.4969 0.2267 0.3989 0.102 Uiso calc R 1.0 . .
C C11 0.6534(10) 0.2493(5) 0.6125(8) 0.098(5) Uani d . 1.0 . .
H H11A 0.6957 0.2725 0.6383 0.147 Uiso calc R 1.0 . .
H H11B 0.6898 0.224 0.63 0.147 Uiso calc R 1.0 . .
H H11C 0.6019 0.2493 0.6384 0.147 Uiso calc R 1.0 . .
C C12 0.5928(6) 0.3086(2) 0.3787(5) 0.0280(16) Uani d . 1.0 . .
C C13 0.6279(7) 0.2800(3) 0.3213(6) 0.040(2) Uani d . 1.0 . .
H H13 0.6117 0.2516 0.3336 0.048 Uiso calc R 1.0 . .
C C14 0.7361(8) 0.2831(4) 0.3456(8) 0.061(3) Uani d . 1.0 . .
H H14A 0.7516 0.3093 0.3237 0.092 Uiso calc R 1.0 . .
H H14B 0.7574 0.261 0.3142 0.092 Uiso calc R 1.0 . .
H H14C 0.7682 0.2809 0.4142 0.092 Uiso calc R 1.0 . .
C C15 0.6052(8) 0.2674(2) 0.1531(7) 0.044(2) Uani d . 1.0 . .
H H15A 0.6722 0.2738 0.165 0.065 Uiso calc R 1.0 . .
H H15B 0.5669 0.2746 0.0878 0.065 Uiso calc R 1.0 . .
H H15C 0.5988 0.2382 0.1628 0.065 Uiso calc R 1.0 . .
C C16 0.4675(7) 0.2797(2) 0.1963(7) 0.039(2) Uani d . 1.0 . .
H H16A 0.4316 0.2865 0.1301 0.059 Uiso calc R 1.0 . .
H H16B 0.4415 0.2948 0.2376 0.059 Uiso calc R 1.0 . .
H H16C 0.4623 0.2504 0.2061 0.059 Uiso calc R 1.0 . .
C C17 0.6505(5) 0.3844(2) 0.0690(5) 0.0265(16) Uani d . 1.0 . .
C C18 0.6519(6) 0.4226(2) 0.1271(6) 0.0285(18) Uani d . 1.0 A .
H H18 0.6086 0.4434 0.0854 0.034 Uiso calc R 1.0 . .
C C19 0.7511(6) 0.4404(3) 0.1703(6) 0.0407(19) Uani d DU 1.0 . .
H H19A 0.7492 0.4703 0.1644 0.049 Uiso calc PR 0.853(16) A 1
H H19B 0.7936 0.4294 0.1385 0.049 Uiso calc PR 0.853(16) A 1
H H19C 0.8013 0.4197 0.1778 0.049 Uiso d PR 0.147(16) A 2
H H19D 0.7591 0.4626 0.1294 0.049 Uiso d PR 0.147(16) A 2
C C20 0.7859(8) 0.4277(4) 0.2744(8) 0.045(3) Uani d PU 0.853(16) A 1
H H20A 0.8129 0.3999 0.2831 0.054 Uiso calc PR 0.853(16) A 1
H H20B 0.8344 0.4469 0.3142 0.054 Uiso calc PR 0.853(16) A 1
C C20A 0.747(4) 0.4595(11) 0.258(3) 0.035(5) Uani d PDU 0.147(16) A 2
H H20C 0.8122 0.4647 0.3034 0.042 Uiso calc PR 0.147(16) A 2
H H20D 0.7119 0.4855 0.2434 0.042 Uiso calc PR 0.147(16) A 2
C C21 0.6969(6) 0.4295(3) 0.2968(6) 0.0355(18) Uani d DU 1.0 . .
H H21A 0.683 0.4577 0.3104 0.043 Uiso calc PR 0.853(16) A 1
H H21B 0.7026 0.4123 0.3524 0.043 Uiso calc PR 0.853(16) A 1
H H21C 0.6693 0.4439 0.3386 0.043 Uiso d PR 0.147(16) A 2
H H21D 0.7366 0.4068 0.3328 0.043 Uiso d PR 0.147(16) A 2
C C22 0.8090(5) 0.2438(2) 0.9786(6) 0.0281(16) Uani d . 1.0 . .
C C23 0.8814(6) 0.2719(2) 1.0190(7) 0.036(2) Uani d . 1.0 . .
C C24 0.8648(6) 0.3121(3) 1.0567(7) 0.038(2) Uani d . 1.0 . .
H H24 0.7955 0.3187 1.0272 0.045 Uiso calc R 1.0 . .
C C25 0.9209(8) 0.3473(3) 1.0365(8) 0.054(3) Uani d . 1.0 . .
H H25A 0.9872 0.3458 1.0795 0.082 Uiso calc R 1.0 . .
H H25B 0.8929 0.3731 1.0462 0.082 Uiso calc R 1.0 . .
H H25C 0.9185 0.3457 0.9709 0.082 Uiso calc R 1.0 . .
C C26 0.8906(9) 0.3116(4) 1.1668(8) 0.071(3) Uani d . 1.0 . .
H H26A 0.8461 0.2938 1.183 0.107 Uiso calc R 1.0 . .
H H26B 0.8864 0.3392 1.1893 0.107 Uiso calc R 1.0 . .
H H26C 0.9557 0.3013 1.1971 0.107 Uiso calc R 1.0 . .
C C27 0.9746(6) 0.2586(3) 1.0318(9) 0.057(3) Uani d . 1.0 . .
H H27 1.0254 0.2773 1.0572 0.069 Uiso calc R 1.0 . .
C C28 0.9961(7) 0.2199(3) 1.0095(10) 0.061(3) Uani d . 1.0 . .
H H28 1.0598 0.213 1.0173 0.073 Uiso calc R 1.0 . .
C C29 0.9257(6) 0.1919(3) 0.9766(8) 0.044(2) Uani d . 1.0 . .
C C30 0.9498(7) 0.1489(3) 0.9586(8) 0.053(3) Uani d . 1.0 . .
H H30 0.8925 0.1366 0.9099 0.063 Uiso calc R 1.0 . .
C C31 1.0308(9) 0.1472(4) 0.9222(12) 0.088(4) Uani d . 1.0 . .
H H31A 1.0896 0.1558 0.9722 0.132 Uiso calc R 1.0 . .
H H31B 1.0175 0.1653 0.8675 0.132 Uiso calc R 1.0 . .
H H31C 1.0383 0.1193 0.9033 0.132 Uiso calc R 1.0 . .
C C32 0.9712(8) 0.1252(3) 1.0497(9) 0.059(3) Uani d . 1.0 . .
H H32A 0.9825 0.0966 1.0385 0.089 Uiso calc R 1.0 . .
H H32B 0.917 0.1271 1.0714 0.089 Uiso calc R 1.0 . .
H H32C 1.028 0.1364 1.0981 0.089 Uiso calc R 1.0 . .
C C33 0.8324(6) 0.2038(2) 0.9588(6) 0.0324(18) Uani d . 1.0 . .
C C34 0.7501(6) 0.1740(2) 0.9263(6) 0.0316(18) Uani d . 1.0 . .
H H34 0.7747 0.1461 0.9479 0.038 Uiso calc R 1.0 . .
C C35 0.7019(7) 0.1735(3) 0.8199(7) 0.047(2) Uani d . 1.0 . .
H H35A 0.6543 0.1518 0.8018 0.07 Uiso calc R 1.0 . .
H H35B 0.7496 0.1687 0.7903 0.07 Uiso calc R 1.0 . .
H H35C 0.6707 0.1997 0.7987 0.07 Uiso calc R 1.0 . .
C C36 0.5943(6) 0.1631(2) 0.9431(7) 0.039(2) Uani d . 1.0 . .
H H36A 0.5608 0.1684 0.8756 0.058 Uiso calc R 1.0 . .
H H36B 0.5542 0.1716 0.9789 0.058 Uiso calc R 1.0 . .
H H36C 0.6082 0.134 0.9528 0.058 Uiso calc R 1.0 . .
C C37 0.7305(6) 0.1790(2) 1.0790(6) 0.0324(18) Uani d . 1.0 . .
H H37A 0.6946 0.193 1.113 0.049 Uiso calc R 1.0 . .
H H37B 0.796 0.1893 1.1006 0.049 Uiso calc R 1.0 . .
H H37C 0.7313 0.1497 1.0914 0.049 Uiso calc R 1.0 . .
C C38 0.4744(5) 0.2778(2) 0.8748(6) 0.0266(16) Uani d . 1.0 . .
C C39 0.5315(5) 0.3148(2) 0.8649(6) 0.0275(16) Uani d . 1.0 . .
H H39 0.5154 0.338 0.8995 0.033 Uiso calc R 1.0 . .
C C40 0.5091(6) 0.3279(3) 0.7606(6) 0.0322(18) Uani d . 1.0 . .
H H40A 0.4959 0.3041 0.7179 0.039 Uiso calc R 1.0 . .
H H40B 0.4542 0.3468 0.7392 0.039 Uiso calc R 1.0 . .
C C41 0.6005(6) 0.3490(2) 0.7655(6) 0.0324(17) Uani d . 1.0 . .
H H41A 0.6037 0.3768 0.7913 0.039 Uiso calc R 1.0 . .
H H41B 0.6064 0.3504 0.7023 0.039 Uiso calc R 1.0 . .
C C42 0.6775(6) 0.3220(2) 0.8322(6) 0.0318(18) Uani d . 1.0 . .
H H42A 0.6908 0.2985 0.7977 0.038 Uiso calc R 1.0 . .
H H42B 0.7372 0.3375 0.8619 0.038 Uiso calc R 1.0 . .
C C43 0.2673(5) 0.1432(2) 0.7295(6) 0.0286(16) Uani d . 1.0 . .
C C44 0.2530(6) 0.1717(3) 0.6559(6) 0.0333(18) Uani d . 1.0 B .
C C45 0.3086(6) 0.2105(3) 0.6688(7) 0.047(2) Uani d DU 1.0 . .
H H45A 0.3376 0.2164 0.7381 0.056 Uiso calc PR 0.48(7) B 2
H H45 0.3174 0.2208 0.7337 0.056 Uiso calc PR 0.52(7) B 1
C C46 0.4110(15) 0.1998(9) 0.668(3) 0.058(6) Uani d PDU 0.52(7) B 1
H H46A 0.4471 0.1855 0.7268 0.087 Uiso calc PR 0.52(7) B 1
H H46B 0.4443 0.2248 0.6634 0.087 Uiso calc PR 0.52(7) B 1
H H46C 0.4049 0.1822 0.6138 0.087 Uiso calc PR 0.52(7) B 1
C C47 0.260(2) 0.2457(9) 0.598(3) 0.071(7) Uani d PDU 0.52(7) B 1
H H47A 0.2975 0.2707 0.6169 0.107 Uiso calc PR 0.52(7) B 1
H H47B 0.1955 0.2504 0.5982 0.107 Uiso calc PR 0.52(7) B 1
H H47C 0.2563 0.2381 0.5338 0.107 Uiso calc PR 0.52(7) B 1
C C46A 0.391(2) 0.2047(8) 0.629(3) 0.052(6) Uani d PDU 0.48(7) B 2
H H46D 0.4309 0.182 0.6615 0.078 Uiso calc PR 0.48(7) B 2
H H46E 0.4288 0.2296 0.6394 0.078 Uiso calc PR 0.48(7) B 2
H H46F 0.3634 0.199 0.561 0.078 Uiso calc PR 0.48(7) B 2
C C47A 0.238(2) 0.2467(8) 0.620(2) 0.057(6) Uani d PDU 0.48(7) B 2
H H47D 0.1979 0.2386 0.556 0.086 Uiso calc PR 0.48(7) B 2
H H47E 0.2755 0.2707 0.6163 0.086 Uiso calc PR 0.48(7) B 2
H H47F 0.1985 0.2531 0.6574 0.086 Uiso calc PR 0.48(7) B 2
C C48 0.1910(7) 0.1607(3) 0.5616(7) 0.052(3) Uani d . 1.0 . .
H H48 0.1826 0.1791 0.5107 0.062 Uiso calc R 1.0 B .
C C49 0.1445(7) 0.1243(3) 0.5451(6) 0.047(2) Uani d . 1.0 B .
H H49 0.0998 0.1189 0.4837 0.057 Uiso calc R 1.0 . .
C C50 0.1607(6) 0.0948(3) 0.6157(7) 0.043(2) Uani d D 1.0 . .
C C51 0.1070(12) 0.0542(5) 0.5968(9) 0.040(4) Uani d PDU 0.50(5) B 1
H H51 0.1089 0.041 0.6572 0.048 Uiso calc PR 0.50(5) B 1
C C52 -0.0001(10) 0.0638(8) 0.530(2) 0.044(6) Uani d PDU 0.50(5) B 1
H H52A -0.0372 0.0721 0.5688 0.066 Uiso calc PR 0.50(5) B 1
H H52B -0.0285 0.0394 0.4938 0.066 Uiso calc PR 0.50(5) B 1
H H52C 0 0.0858 0.4861 0.066 Uiso calc PR 0.50(5) B 1
C C53 0.148(2) 0.0252(6) 0.538(2) 0.040(6) Uani d PDU 0.50(5) B 1
H H53A 0.1387 0.0375 0.4761 0.06 Uiso calc PR 0.50(5) B 1
H H53B 0.1151 -0.001 0.5289 0.06 Uiso calc PR 0.50(5) B 1
H H53C 0.2163 0.021 0.5721 0.06 Uiso calc PR 0.50(5) B 1
C C51A 0.1170(12) 0.0521(5) 0.5925(10) 0.053(5) Uani d PDU 0.50(5) B 2
H H51A 0.1431 0.0369 0.6536 0.064 Uiso calc PRD 0.50(5) B 2
C C52A 0.0090(14) 0.0509(9) 0.568(3) 0.054(6) Uani d PDU 0.50(5) B 2
H H52D -0.0201 0.0741 0.5273 0.08 Uiso calc PR 0.50(5) B 2
H H52E -0.0058 0.0521 0.626 0.08 Uiso calc PR 0.50(5) B 2
H H52F -0.0163 0.0256 0.534 0.08 Uiso calc PR 0.50(5) B 2
C C53A 0.155(2) 0.0287(8) 0.524(3) 0.054(7) Uani d PDU 0.50(5) B 2
H H53D 0.1383 0.0435 0.4642 0.081 Uiso calc PR 0.50(5) B 2
H H53E 0.1269 0.0015 0.5128 0.081 Uiso calc PR 0.50(5) B 2
H H53F 0.2246 0.0264 0.5527 0.081 Uiso calc PR 0.50(5) B 2
C C54 0.2252(5) 0.1051(3) 0.7074(5) 0.0304(18) Uani d . 1.0 B .
C C55 0.2606(6) 0.0730(3) 0.7894(6) 0.0338(19) Uani d D 1.0 . .
H H55 0.2631 0.0456 0.7617 0.041 Uiso calc RD 1.0 B .
C C56 0.1958(7) 0.0711(3) 0.8467(7) 0.043(2) Uani d . 1.0 B .
H H56A 0.2036 0.0959 0.8849 0.065 Uiso calc R 1.0 . .
H H56B 0.2122 0.0474 0.8884 0.065 Uiso calc R 1.0 . .
H H56C 0.1295 0.0689 0.8038 0.065 Uiso calc R 1.0 . .
C C57 0.3984(7) 0.0627(2) 0.9346(5) 0.0339(19) Uani d . 1.0 . .
H H57A 0.3914 0.0336 0.9201 0.051 Uiso calc R 1.0 B .
H H57B 0.3639 0.0696 0.9769 0.051 Uiso calc R 1.0 . .
H H57C 0.466 0.0692 0.9655 0.051 Uiso calc R 1.0 . .
C C58 0.4235(6) 0.0795(2) 0.7912(6) 0.0311(18) Uani d . 1.0 . .
H H58A 0.4871 0.0899 0.8273 0.047 Uiso calc R 1.0 B .
H H58B 0.3982 0.0937 0.7305 0.047 Uiso calc R 1.0 . .
H H58C 0.4276 0.0503 0.7799 0.047 Uiso calc R 1.0 . .
C C59 0.4013(5) 0.1772(2) 1.0580(5) 0.0228(15) Uani d . 1.0 . .
C C60 0.3517(5) 0.2133(2) 1.0019(5) 0.0232(15) Uani d . 1.0 . .
H H60 0.3982 0.2363 1.016 0.028 Uiso calc R 1.0 . .
C C61 0.2626(6) 0.2278(2) 1.0233(6) 0.0353(19) Uani d . 1.0 . .
H H61A 0.2293 0.2045 1.0394 0.042 Uiso calc R 1.0 . .
H H61B 0.2804 0.2475 1.0761 0.042 Uiso calc R 1.0 . .
C C62 0.2015(6) 0.2474(3) 0.9324(6) 0.040(2) Uani d . 1.0 . .
H H62A 0.2257 0.2747 0.9248 0.048 Uiso calc R 1.0 . .
H H62B 0.1346 0.2498 0.929 0.048 Uiso calc R 1.0 . .
C C63 0.2106(6) 0.2180(3) 0.8590(7) 0.042(2) Uani d . 1.0 . .
H H63A 0.1932 0.2312 0.7963 0.051 Uiso calc R 1.0 . .
H H63B 0.1694 0.1939 0.8536 0.051 Uiso calc R 1.0 . .
C C64 0.1618(5) 0.4368(2) 0.8398(5) 0.0254(16) Uani d . 1.0 . .
C C65 0.1041(6) 0.4627(2) 0.7689(6) 0.0314(17) Uani d . 1.0 . .
C C66 0.1390(6) 0.5047(3) 0.7538(6) 0.037(2) Uani d . 1.0 . .
H H66 0.192 0.5122 0.8134 0.045 Uiso calc RD 1.0 . .
C C67 0.1807(8) 0.5031(3) 0.6740(7) 0.049(2) Uani d . 1.0 . .
H H67A 0.2363 0.4851 0.6927 0.074 Uiso calc R 1.0 . .
H H67B 0.1997 0.5305 0.6624 0.074 Uiso calc R 1.0 . .
H H67C 0.1325 0.4926 0.6161 0.074 Uiso calc R 1.0 . .
C C68 0.0608(8) 0.5372(3) 0.7368(7) 0.052(3) Uani d . 1.0 . .
H H68A 0.0121 0.5332 0.6741 0.078 Uiso calc R 1.0 . .
H H68B 0.0889 0.5643 0.7402 0.078 Uiso calc R 1.0 . .
H H68C 0.0315 0.5348 0.7853 0.078 Uiso calc R 1.0 . .
C C69 0.0195(5) 0.4468(3) 0.7028(6) 0.0349(18) Uani d . 1.0 . .
H H69 -0.0199 0.4646 0.6559 0.042 Uiso calc R 1.0 . .
C C70 -0.0094(6) 0.4074(3) 0.7019(7) 0.046(2) Uani d . 1.0 . .
H H70 -0.0677 0.3985 0.6561 0.055 Uiso calc R 1.0 . .
C C71 0.0482(6) 0.3802(2) 0.7698(7) 0.0350(19) Uani d . 1.0 . .
C C72 0.0202(6) 0.3348(3) 0.7666(8) 0.047(2) Uani d . 1.0 . .
H H72 0.0529 0.3231 0.831 0.056 Uiso calc R 1.0 . .
C C73 0.0560(8) 0.3120(3) 0.6963(10) 0.070(4) Uani d . 1.0 . .
H H73A 0.0223 0.322 0.6321 0.105 Uiso calc R 1.0 . .
H H73B 0.0439 0.2828 0.6992 0.105 Uiso calc R 1.0 . .
H H73C 0.1245 0.3166 0.7131 0.105 Uiso calc R 1.0 . .
C C74 -0.0858(7) 0.3272(3) 0.7394(10) 0.068(4) Uani d . 1.0 . .
H H74A -0.1141 0.3485 0.7663 0.103 Uiso calc R 1.0 . .
H H74B -0.096 0.3007 0.764 0.103 Uiso calc R 1.0 . .
H H74C -0.1158 0.3273 0.6703 0.103 Uiso calc R 1.0 . .
C C75 0.1315(5) 0.3956(2) 0.8370(6) 0.0324(18) Uani d . 1.0 . .
C C76 0.2020(6) 0.3677(2) 0.9079(6) 0.0334(18) Uani d . 1.0 . .
H H76 0.1959 0.3397 0.8807 0.04 Uiso calc R 1.0 . .
C C77 0.1868(7) 0.3659(3) 1.0029(7) 0.045(2) Uani d . 1.0 . .
H H77A 0.2292 0.3454 1.0435 0.068 Uiso calc R 1.0 . .
H H77B 0.1205 0.3586 0.9923 0.068 Uiso calc R 1.0 . .
H H77C 0.2008 0.3925 1.0338 0.068 Uiso calc R 1.0 . .
C C78 0.3168(6) 0.3779(2) 0.8273(6) 0.0309(18) Uani d . 1.0 . .
H H78A 0.3785 0.3897 0.8327 0.046 Uiso calc R 1.0 . .
H H78B 0.2664 0.3911 0.7751 0.046 Uiso calc R 1.0 . .
H H78C 0.3171 0.3487 0.8149 0.046 Uiso calc R 1.0 . .
C C79 0.3761(5) 0.3648(2) 0.9930(6) 0.0330(18) Uani d . 1.0 . .
H H79A 0.3717 0.3717 1.0546 0.05 Uiso calc R 1.0 . .
H H79B 0.4374 0.3741 0.991 0.05 Uiso calc R 1.0 . .
H H79C 0.3711 0.3353 0.9839 0.05 Uiso calc R 1.0 . .
C C80 0.4340(5) 0.4803(2) 1.1059(5) 0.0246(15) Uani d . 1.0 . .
C C81 0.3652(6) 0.5148(2) 1.0714(6) 0.0271(17) Uani d . 1.0 . .
H H81 0.3997 0.5377 1.0539 0.032 Uiso calc RD 1.0 . .
C C82 0.3256(6) 0.5307(3) 1.1451(7) 0.043(2) Uani d . 1.0 . .
H H82A 0.3642 0.5536 1.181 0.051 Uiso calc R 1.0 . .
H H82B 0.3243 0.5089 1.19 0.051 Uiso calc R 1.0 . .
C C83 0.2240(7) 0.5446(3) 1.0858(7) 0.049(2) Uani d . 1.0 . .
H H83A 0.1821 0.544 1.1239 0.059 Uiso calc R 1.0 . .
H H83B 0.2244 0.5724 1.0609 0.059 Uiso calc R 1.0 . .
C C84 0.1927(6) 0.5146(3) 1.0081(7) 0.039(2) Uani d . 1.0 . .
H H84A 0.1423 0.5263 0.9524 0.047 Uiso calc RD 1.0 . .
H H84B 0.1674 0.49 1.0285 0.047 Uiso calc R 1.0 . .
C C85 0.6165(5) 0.5409(2) 0.7409(5) 0.0211(14) Uani d . 1.0 . .
C C86 0.6825(6) 0.5695(2) 0.7313(6) 0.0327(18) Uani d . 1.0 . .
C C87 0.6925(7) 0.6121(2) 0.7750(7) 0.039(2) Uani d . 1.0 . .
H H87 0.6275 0.6224 0.7672 0.047 Uiso calc R 1.0 . .
C C88 0.7500(8) 0.6073(3) 0.8829(8) 0.057(3) Uani d . 1.0 . .
H H88A 0.7184 0.5874 0.9102 0.085 Uiso calc R 1.0 . .
H H88B 0.753 0.6336 0.9145 0.085 Uiso calc R 1.0 . .
H H88C 0.8146 0.598 0.8919 0.085 Uiso calc R 1.0 . .
C C89 0.7421(10) 0.6434(3) 0.7333(10) 0.076(4) Uani d . 1.0 . .
H H89A 0.8043 0.6329 0.7366 0.114 Uiso calc R 1.0 . .
H H89B 0.7509 0.6687 0.7695 0.114 Uiso calc R 1.0 . .
H H89C 0.703 0.6486 0.6671 0.114 Uiso calc R 1.0 . .
C C90 0.7419(7) 0.5564(3) 0.6848(7) 0.041(2) Uani d . 1.0 . .
H H90 0.7848 0.5755 0.6748 0.05 Uiso calc R 1.0 . .
C C91 0.7428(6) 0.5179(3) 0.6526(6) 0.038(2) Uani d . 1.0 . .
H H91 0.7842 0.5112 0.6195 0.046 Uiso calc R 1.0 . .
C C92 0.6827(6) 0.4881(2) 0.6679(6) 0.0281(16) Uani d . 1.0 . .
C C93 0.6870(6) 0.4437(2) 0.6384(6) 0.0312(17) Uani d . 1.0 . .
H H93 0.6223 0.4315 0.6236 0.037 Uiso calc R 1.0 . .
C C94 0.7569(6) 0.4199(2) 0.7207(6) 0.0336(19) Uani d . 1.0 . .
H H94A 0.8207 0.4317 0.737 0.05 Uiso calc R 1.0 . .
H H94B 0.7581 0.3915 0.7022 0.05 Uiso calc R 1.0 . .
H H94C 0.7367 0.4215 0.7757 0.05 Uiso calc R 1.0 . .
C C95 0.7159(7) 0.4391(3) 0.5496(6) 0.043(2) Uani d . 1.0 . .
H H95A 0.6786 0.458 0.5004 0.064 Uiso calc R 1.0 . .
H H95B 0.7036 0.4112 0.5258 0.064 Uiso calc R 1.0 . .
H H95C 0.7838 0.4452 0.5666 0.064 Uiso calc R 1.0 . .
C C96 0.6201(5) 0.5009(2) 0.7120(5) 0.0245(15) Uani d . 1.0 . .
C C97 0.5576(5) 0.4712(2) 0.7417(5) 0.0233(15) Uani d . 1.0 . .
H H97 0.588 0.4437 0.7508 0.028 Uiso calc R 1.0 . .
C C98 0.4574(6) 0.4681(2) 0.6653(6) 0.0343(19) Uani d . 1.0 . .
H H98A 0.4253 0.4437 0.6764 0.051 Uiso calc R 1.0 . .
H H98B 0.4631 0.4664 0.6026 0.051 Uiso calc R 1.0 . .
H H98C 0.4203 0.4922 0.6682 0.051 Uiso calc R 1.0 . .
C C99 0.4912(6) 0.4634(2) 0.8676(6) 0.0333(19) Uani d . 1.0 . .
H H99A 0.4257 0.4686 0.8255 0.05 Uiso calc R 1.0 . .
H H99B 0.4989 0.4723 0.9319 0.05 Uiso calc R 1.0 . .
H H99C 0.5049 0.4343 0.8681 0.05 Uiso calc R 1.0 . .
C C100 0.6525(6) 0.4806(2) 0.9085(6) 0.0289(18) Uani d . 1.0 . .
H H10D 0.652 0.4918 0.9684 0.043 Uiso calc R 1.0 . .
H H10E 0.7001 0.495 0.8893 0.043 Uiso calc R 1.0 . .
H H10F 0.6684 0.4517 0.9164 0.043 Uiso calc R 1.0 . .
C C101 0.3639(5) 0.5762(2) 0.8570(5) 0.0231(15) Uani d . 1.0 . .
C C102 0.3860(5) 0.6117(2) 0.8048(5) 0.0252(16) Uani d . 1.0 C .
H H102 0.403 0.6352 0.8497 0.03 Uiso calc R 1.0 . .
C C103 0.3055(6) 0.6258(3) 0.7160(6) 0.0376(19) Uani d DU 1.0 . .
H H3C 0.2435 0.6144 0.7132 0.045 Uiso calc PR 0.378(16) C 2
H H3D 0.301 0.6558 0.7131 0.045 Uiso calc PR 0.378(16) C 2
H H3A 0.2646 0.6025 0.6851 0.045 Uiso d PR 0.622(16) C 1
H H3B 0.2657 0.6466 0.7317 0.045 Uiso d PR 0.622(16) C 1
C C104 0.3546(8) 0.6434(4) 0.6530(9) 0.037(3) Uani d PDU 0.622(16) C 1
H H10G 0.3125 0.6427 0.5857 0.044 Uiso calc PR 0.622(16) C 1
H H10H 0.3753 0.6717 0.671 0.044 Uiso calc PR 0.622(16) C 1
C C4A 0.3356(11) 0.6090(7) 0.6371(13) 0.038(4) Uani d PDU 0.378(16) C 2
H H4A1 0.3203 0.5797 0.6271 0.046 Uiso calc PR 0.378(16) C 2
H H4A2 0.3036 0.6238 0.5771 0.046 Uiso calc PR 0.378(16) C 2
C C105 0.4384(6) 0.6157(3) 0.6706(6) 0.0355(18) Uani d DU 1.0 . .
H H5X 0.4535 0.6444 0.6627 0.043 Uiso calc PR 0.378(16) C 2
H H5Y 0.469 0.5981 0.6363 0.043 Uiso calc PR 0.378(16) C 2
H H5F 0.4897 0.6296 0.6554 0.043 Uiso d PR 0.622(16) C 1
H H5G 0.4195 0.591 0.6309 0.043 Uiso d PR 0.622(16) C 1
N N1 0.5714(6) 0.2909(2) 0.2197(5) 0.0333(16) Uani d . 1.0 . .
N N2 0.6202(4) 0.41365(19) 0.2100(4) 0.0244(13) Uani d . 1.0 A .
H H2N 0.5651 0.4285 0.2016 0.037 Uiso calc R 1.0 . .
N N3 0.6849(4) 0.18642(19) 0.9762(5) 0.0297(15) Uani d . 1.0 . .
N N4 0.6374(4) 0.30805(18) 0.9058(5) 0.0253(13) Uani d . 1.0 . .
H H4N 0.6621 0.3246 0.9587 0.038 Uiso calc R 1.0 . .
N N5 0.3591(5) 0.08620(19) 0.8460(5) 0.0280(14) Uani d . 1.0 B .
N N6 0.3150(4) 0.20603(18) 0.8959(5) 0.0243(13) Uani d . 1.0 . .
H H6N 0.3474 0.2234 0.869 0.036 Uiso calc R 1.0 . .
N N7 0.2988(5) 0.38466(19) 0.9179(5) 0.0254(13) Uani d . 1.0 . .
N N8 0.2786(4) 0.50448(19) 0.9843(4) 0.0243(13) Uani d D 1.0 . .
H H8N 0.2750(9) 0.5269(7) 0.9607(16) 0.037 Uiso d D 1.0 . .
N N9 0.5567(5) 0.48585(18) 0.8342(5) 0.0252(14) Uani d . 1.0 . .
N N10 0.4699(5) 0.60442(19) 0.7727(4) 0.0259(14) Uani d . 1.0 C .
H H10N 0.509 0.6225 0.7998 0.039 Uiso d R 1.0 . .
O O1 0.6187(4) 0.35127(15) 0.0895(3) 0.0268(11) Uani d . 1.0 . .
O O2 0.6815(4) 0.38712(16) 0.0032(4) 0.0319(13) Uani d . 1.0 . .
O O3 0.5175(3) 0.24606(16) 0.9140(4) 0.0294(11) Uani d . 1.0 . .
O O4 0.3858(4) 0.28137(15) 0.8462(4) 0.0304(12) Uani d . 1.0 . .
O O5 0.4126(4) 0.14557(16) 1.0147(4) 0.0294(11) Uani d . 1.0 . .
O O6 0.4332(4) 0.18015(16) 1.1457(4) 0.0331(13) Uani d . 1.0 . .
O O7 0.4194(4) 0.44871(15) 1.0537(3) 0.0260(11) Uani d . 1.0 . .
O O8 0.5011(4) 0.48461(16) 1.1804(4) 0.0292(12) Uani d . 1.0 . .
O O9 0.4171(3) 0.54475(16) 0.8705(3) 0.0277(11) Uani d . 1.0 . .
O O10 0.2953(4) 0.57913(15) 0.8836(4) 0.0285(12) Uani d . 1.0 . .
O O11 0.4081(8) 0.5702(4) 0.4176(11) 0.151(4) Uani d DU 1.0 . .
C C106 0.5815(9) 0.5879(6) 0.4588(12) 0.123(5) Uani d DU 1.0 . .
H H10I 0.5936 0.5651 0.4225 0.185 Uiso calc R 1.0 . .
H H10J 0.5968 0.5796 0.5248 0.185 Uiso calc R 1.0 . .
H H10K 0.6215 0.611 0.4559 0.185 Uiso calc RD 1.0 . .
C C107 0.4807(10) 0.5996(5) 0.4183(13) 0.123(5) Uani d DU 1.0 . .
H H10L 0.4719 0.6238 0.4532 0.148 Uiso calc RD 1.0 . .
H H10M 0.4678 0.6081 0.3521 0.148 Uiso calc RD 1.0 . .
C C108 0.3118(10) 0.5869(5) 0.3729(14) 0.129(5) Uani d DU 1.0 . .
H H10O 0.3048 0.596 0.3082 0.155 Uiso calc R 1.0 . .
H H10P 0.3058 0.6112 0.409 0.155 Uiso calc R 1.0 . .
C C109 0.2314(11) 0.5588(6) 0.3657(16) 0.165(7) Uani d DU 1.0 . .
H H10Q 0.2471 0.5428 0.424 0.247 Uiso calc R 1.0 . .
H H10R 0.2207 0.5405 0.3117 0.247 Uiso calc R 1.0 . .
H H10S 0.1736 0.5746 0.3567 0.247 Uiso calc R 1.0 . .
O O12 -0.0171(10) 0.4674(4) 0.0852(9) 0.139(4) Uani d DU 1.0 . .
C C110 -0.0845(11) 0.4929(5) -0.0865(10) 0.105(4) Uani d DU 1.0 . .
H H11D -0.1022 0.4642 -0.0989 0.158 Uiso calc R 1.0 . .
H H11E -0.0308 0.499 -0.1069 0.158 Uiso calc R 1.0 . .
H H11F -0.1389 0.5101 -0.1216 0.158 Uiso calc R 1.0 . .
C C111 -0.0565(11) 0.5013(5) 0.0180(9) 0.099(4) Uani d DU 1.0 . .
H H11G -0.0087 0.5234 0.0341 0.119 Uiso calc R 1.0 . .
H H11H -0.1133 0.5118 0.0294 0.119 Uiso calc R 1.0 . .
C C112 0.0091(13) 0.4757(5) 0.1870(11) 0.123(5) Uani d DU 1.0 . .
H H11I -0.0502 0.4836 0.1974 0.148 Uiso calc R 1.0 . .
H H11J 0.0506 0.5 0.201 0.148 Uiso calc R 1.0 . .
C C113 0.0583(17) 0.4440(6) 0.2624(14) 0.176(7) Uani d DU 1.0 . .
H H11K 0.1266 0.4437 0.2729 0.264 Uiso calc R 1.0 . .
H H11L 0.0312 0.4172 0.241 0.264 Uiso calc R 1.0 . .
H H11M 0.0488 0.451 0.3216 0.264 Uiso calc R 1.0 . .
O O13 0.2287(11) 0.3411(4) 0.4441(11) 0.075(4) Uani d PDU 0.5 D 4
C C114 0.194(2) 0.3898(7) 0.5560(17) 0.086(7) Uani d PDU 0.5 D 4
H H11N 0.2606 0.3842 0.5936 0.129 Uiso calc PR 0.5 D 4
H H11O 0.1558 0.3892 0.5972 0.129 Uiso calc PR 0.5 D 4
H H11P 0.1887 0.4167 0.5268 0.129 Uiso calc PR 0.5 D 4
C C115 0.1578(14) 0.3585(6) 0.4808(14) 0.061(4) Uani d PDU 0.5 D 4
H H11Q 0.1299 0.336 0.506 0.073 Uiso calc PR 0.5 D 4
H H11R 0.1059 0.3706 0.4271 0.073 Uiso calc PR 0.5 D 4
C C116 0.1975(14) 0.3102(6) 0.3688(14) 0.063(5) Uani d PDU 0.5 D 4
H H11S 0.1525 0.324 0.3126 0.075 Uiso calc PR 0.5 D 4
H H11T 0.1598 0.2901 0.3895 0.075 Uiso calc PR 0.5 D 4
C C117 0.2641(15) 0.2861(7) 0.3343(17) 0.067(5) Uani d PDU 0.5 D 4
H H11U 0.2824 0.3025 0.2892 0.1 Uiso calc PR 0.5 D 4
H H11V 0.2322 0.2613 0.303 0.1 Uiso calc PR 0.5 D 4
H H11W 0.3212 0.2789 0.3881 0.1 Uiso calc PR 0.5 D 4
O O14 0.0494(12) 0.7077(5) 0.5672(11) 0.085(4) Uani d PDU 0.5 E 4
C C118 -0.0023(15) 0.7029(6) 0.7137(13) 0.062(5) Uani d PDU 0.5 E 4
H H18M -0.0668 0.7069 0.6679 0.092 Uiso calc PR 0.5 E 4
H H18N 0.0164 0.7268 0.7548 0.092 Uiso calc PR 0.5 E 4
H H18O -0.0012 0.6788 0.7522 0.092 Uiso calc PR 0.5 E 4
C C119 0.0637(16) 0.6974(8) 0.6636(14) 0.079(5) Uani d PDU 0.5 E 4
H H19M 0.1224 0.7118 0.702 0.094 Uiso calc PR 0.5 E 4
H H19N 0.0798 0.6681 0.6695 0.094 Uiso calc PR 0.5 E 4
C C120 0.1130(13) 0.6943(6) 0.5193(12) 0.055(4) Uani d PDU 0.5 E 4
H H12A 0.1117 0.6642 0.5186 0.066 Uiso calc PR 0.5 E 4
H H12B 0.1783 0.7025 0.5595 0.066 Uiso calc PR 0.5 E 4
C C121 0.0987(19) 0.7077(8) 0.4230(13) 0.082(6) Uani d PDU 0.5 E 4
H H12C 0.0418 0.6946 0.3787 0.123 Uiso calc PR 0.5 E 4
H H12D 0.1543 0.7003 0.4067 0.123 Uiso calc PR 0.5 E 4
H H12E 0.0904 0.7373 0.4189 0.123 Uiso calc PR 0.5 E 4

loop_
_atom_site_aniso_label
_atom_site_aniso_U_11
_atom_site_aniso_U_22
_atom_site_aniso_U_33
_atom_site_aniso_U_12
_atom_site_aniso_U_13
_atom_site_aniso_U_23
Pd1 0.0303(3) 0.0195(3) 0.0243(3) 0.0014(2) 0.0153(2) 0.0025(2)
Pd2 0.0216(3) 0.0169(2) 0.0349(3) 0.0002(2) 0.0170(2) 0.0028(2)
Pd3 0.0207(3) 0.0201(3) 0.0251(3) -0.0016(2) 0.0102(2) -0.0001(2)
Pd4 0.0209(3) 0.0213(3) 0.0255(3) 0.0028(2) 0.0105(2) 0.0002(2)
Pd5 0.0277(3) 0.0186(3) 0.0232(3) 0.0048(2) 0.0144(2) 0.0023(2)
C1 0.033(4) 0.027(4) 0.027(4) 0.001(3) 0.014(3) 0.003(3)
C2 0.031(4) 0.026(4) 0.032(4) -0.009(3) 0.015(3) -0.001(3)
C3 0.042(5) 0.032(4) 0.041(5) 0.002(4) 0.027(4) -0.003(4)
C4 0.053(6) 0.040(5) 0.041(5) -0.002(4) 0.013(4) -0.004(4)
C5 0.046(5) 0.043(5) 0.049(5) 0.012(5) 0.017(4) -0.007(5)
C6 0.053(5) 0.040(5) 0.029(4) -0.006(4) 0.024(4) -0.014(4)
C7 0.063(6) 0.048(6) 0.029(5) -0.008(5) 0.025(5) 0.006(4)
C8 0.057(6) 0.038(5) 0.030(4) -0.005(4) 0.022(4) 0.004(4)
C9 0.084(8) 0.051(6) 0.040(5) 0.022(6) 0.036(5) 0.016(5)
C10 0.134(12) 0.032(5) 0.061(7) -0.004(6) 0.062(8) 0.008(5)
C11 0.108(11) 0.147(14) 0.045(7) 0.043(11) 0.035(7) 0.045(8)
C12 0.031(4) 0.029(4) 0.025(4) -0.002(3) 0.012(3) 0.003(3)
C13 0.062(6) 0.035(5) 0.038(5) 0.011(4) 0.035(5) 0.015(4)
C14 0.056(7) 0.079(8) 0.060(7) 0.029(6) 0.034(6) 0.027(6)
C15 0.084(7) 0.013(4) 0.051(6) 0.011(4) 0.046(5) 0.007(4)
C16 0.065(6) 0.019(4) 0.042(5) -0.013(4) 0.030(5) -0.008(3)
C17 0.023(4) 0.031(4) 0.027(4) 0.001(3) 0.011(3) 0.005(3)
C18 0.048(5) 0.019(4) 0.030(4) -0.005(3) 0.027(4) -0.001(3)
C19 0.038(4) 0.044(5) 0.052(5) -0.013(4) 0.029(4) -0.012(4)
C20 0.039(5) 0.049(6) 0.045(5) -0.016(5) 0.011(4) -0.020(5)
C20A 0.036(8) 0.034(8) 0.036(7) -0.014(7) 0.012(7) -0.007(6)
C21 0.040(4) 0.038(4) 0.028(4) -0.015(4) 0.011(3) -0.011(3)
C22 0.025(4) 0.026(4) 0.040(4) 0.001(3) 0.020(3) 0.008(3)
C23 0.027(4) 0.028(4) 0.058(6) -0.002(3) 0.024(4) 0.009(4)
C24 0.023(4) 0.034(5) 0.054(6) -0.008(3) 0.010(4) 0.003(4)
C25 0.062(6) 0.037(5) 0.067(7) -0.020(5) 0.027(6) -0.006(5)
C26 0.069(8) 0.089(9) 0.062(8) -0.007(7) 0.031(6) 0.010(7)
C27 0.025(5) 0.044(6) 0.107(9) -0.007(4) 0.028(5) 0.009(6)
C28 0.030(5) 0.050(6) 0.114(10) 0.001(4) 0.039(6) 0.008(6)
C29 0.032(5) 0.030(4) 0.087(8) 0.004(4) 0.039(5) 0.001(5)
C30 0.044(5) 0.035(5) 0.097(8) 0.014(4) 0.046(6) 0.010(5)
C31 0.066(8) 0.076(8) 0.151(14) 0.024(7) 0.076(9) 0.007(9)
C32 0.046(6) 0.036(5) 0.104(10) 0.008(4) 0.036(6) 0.015(6)
C33 0.039(5) 0.020(4) 0.049(5) -0.002(3) 0.029(4) 0.003(4)
C34 0.030(4) 0.022(4) 0.048(5) 0.004(3) 0.020(4) 0.002(3)
C35 0.058(6) 0.039(5) 0.048(6) 0.007(5) 0.024(5) 0.000(4)
C36 0.026(4) 0.023(4) 0.067(6) -0.001(3) 0.017(4) 0.007(4)
C37 0.029(4) 0.029(4) 0.045(5) 0.001(3) 0.019(4) 0.009(4)
C38 0.022(4) 0.023(4) 0.038(4) 0.000(3) 0.014(3) 0.003(3)
C39 0.023(4) 0.025(4) 0.035(4) 0.000(3) 0.011(3) -0.002(3)
C40 0.032(4) 0.036(5) 0.031(4) -0.002(3) 0.014(4) 0.007(4)
C41 0.038(4) 0.023(4) 0.043(5) -0.002(3) 0.022(4) 0.002(4)
C42 0.032(4) 0.024(4) 0.049(5) -0.005(3) 0.027(4) 0.010(4)
C43 0.012(3) 0.037(4) 0.037(4) -0.002(3) 0.008(3) -0.008(4)
C44 0.031(4) 0.035(4) 0.030(4) 0.005(4) 0.005(4) -0.003(3)
C45 0.055(6) 0.050(5) 0.037(5) 0.001(4) 0.016(4) 0.001(4)
C46 0.060(8) 0.066(10) 0.055(11) -0.004(7) 0.028(7) -0.007(8)
C47 0.077(10) 0.062(9) 0.074(10) -0.002(7) 0.026(7) 0.024(8)
C46A 0.056(9) 0.056(10) 0.053(11) -0.011(7) 0.030(8) 0.008(8)
C47A 0.076(10) 0.049(8) 0.049(10) 0.003(7) 0.025(7) 0.010(7)
C48 0.046(6) 0.068(7) 0.036(5) 0.020(5) 0.008(4) 0.005(5)
C49 0.040(5) 0.072(7) 0.021(4) 0.003(5) 0.000(4) -0.011(4)
C50 0.025(4) 0.060(6) 0.041(5) -0.004(4) 0.010(4) -0.019(5)
C51 0.033(6) 0.057(8) 0.035(7) -0.006(6) 0.020(5) -0.027(6)
C52 0.034(7) 0.051(9) 0.046(9) -0.009(6) 0.013(6) -0.012(7)
C53 0.053(8) 0.052(9) 0.025(8) 0.004(6) 0.025(6) -0.009(6)
C51A 0.046(7) 0.065(8) 0.049(8) -0.003(7) 0.017(6) -0.019(7)
C52A 0.050(7) 0.055(9) 0.056(9) 0.003(7) 0.018(7) -0.006(8)
C53A 0.061(9) 0.055(10) 0.049(11) -0.003(7) 0.024(7) -0.011(7)
C54 0.017(4) 0.049(5) 0.024(4) 0.002(3) 0.007(3) -0.010(4)
C55 0.039(5) 0.034(4) 0.036(5) -0.015(4) 0.021(4) -0.015(4)
C56 0.049(5) 0.046(5) 0.046(5) -0.024(4) 0.030(5) -0.018(4)
C57 0.059(6) 0.017(4) 0.023(4) 0.003(4) 0.011(4) 0.006(3)
C58 0.035(4) 0.027(4) 0.034(5) 0.004(3) 0.016(4) 0.005(3)
C59 0.021(4) 0.025(4) 0.025(4) -0.008(3) 0.012(3) -0.007(3)
C60 0.028(4) 0.015(3) 0.026(4) -0.005(3) 0.010(3) -0.006(3)
C61 0.037(5) 0.031(4) 0.048(5) 0.004(4) 0.027(4) -0.002(4)
C62 0.042(5) 0.029(4) 0.063(6) 0.009(4) 0.037(4) 0.000(4)
C63 0.026(4) 0.043(5) 0.058(6) 0.003(4) 0.016(4) 0.001(4)
C64 0.021(3) 0.025(4) 0.030(4) 0.007(3) 0.008(3) 0.004(3)
C65 0.028(4) 0.032(4) 0.034(4) 0.005(3) 0.011(3) -0.005(3)
C66 0.034(5) 0.038(5) 0.032(5) -0.003(4) 0.001(4) 0.003(4)
C67 0.059(6) 0.053(6) 0.040(5) -0.006(5) 0.021(5) 0.006(5)
C68 0.064(7) 0.032(5) 0.054(6) 0.004(5) 0.014(5) 0.004(4)
C69 0.027(4) 0.030(4) 0.041(5) 0.005(4) 0.003(3) -0.002(4)
C70 0.030(5) 0.045(5) 0.056(6) 0.005(4) 0.007(4) -0.010(5)
C71 0.024(4) 0.021(4) 0.058(6) 0.004(3) 0.011(4) -0.001(4)
C72 0.024(4) 0.031(5) 0.072(7) -0.002(4) 0.001(4) -0.008(4)
C73 0.048(6) 0.039(6) 0.115(11) 0.000(5) 0.020(7) -0.026(6)
C74 0.028(5) 0.037(5) 0.119(11) -0.009(4) 0.000(6) -0.002(6)
C75 0.020(4) 0.031(4) 0.048(5) 0.004(3) 0.014(4) -0.002(4)
C76 0.027(4) 0.023(4) 0.051(5) -0.003(3) 0.015(4) 0.002(4)
C77 0.038(5) 0.040(5) 0.062(6) 0.003(4) 0.023(5) 0.011(5)
C78 0.030(4) 0.023(4) 0.038(5) 0.006(3) 0.011(4) -0.001(3)
C79 0.022(4) 0.032(4) 0.036(5) 0.005(3) 0.000(3) 0.001(3)
C80 0.025(4) 0.023(4) 0.028(4) 0.001(3) 0.013(3) 0.005(3)
C81 0.029(4) 0.024(4) 0.028(4) -0.005(3) 0.010(3) -0.012(3)
C82 0.041(5) 0.047(5) 0.042(5) 0.005(4) 0.017(4) -0.019(4)
C83 0.048(5) 0.055(6) 0.046(5) 0.009(5) 0.021(4) -0.009(5)
C84 0.029(4) 0.041(5) 0.055(6) 0.006(4) 0.026(4) -0.013(4)
C85 0.026(4) 0.019(3) 0.021(3) 0.005(3) 0.012(3) 0.008(3)
C86 0.044(5) 0.022(4) 0.033(4) 0.001(3) 0.016(4) 0.002(3)
C87 0.047(5) 0.026(4) 0.057(6) -0.005(4) 0.033(5) -0.003(4)
C88 0.064(7) 0.043(6) 0.065(7) 0.003(5) 0.026(6) -0.019(5)
C89 0.125(11) 0.026(5) 0.111(10) -0.019(6) 0.084(9) -0.008(6)
C90 0.057(6) 0.035(5) 0.052(5) -0.013(4) 0.043(5) 0.002(4)
C91 0.053(5) 0.037(4) 0.043(5) -0.004(4) 0.041(5) -0.005(4)
C92 0.038(4) 0.023(4) 0.027(4) -0.001(3) 0.016(3) -0.001(3)
C93 0.032(4) 0.026(4) 0.046(5) -0.006(3) 0.027(4) -0.012(4)
C94 0.028(4) 0.024(4) 0.053(5) 0.006(3) 0.020(4) -0.001(4)
C95 0.046(5) 0.058(6) 0.030(4) 0.001(4) 0.019(4) -0.017(4)
C96 0.031(4) 0.021(3) 0.027(4) 0.000(3) 0.017(3) 0.001(3)
C97 0.027(4) 0.021(4) 0.030(4) 0.006(3) 0.019(3) 0.002(3)
C98 0.034(4) 0.029(4) 0.043(5) 0.002(3) 0.018(4) -0.005(4)
C99 0.046(5) 0.021(4) 0.045(5) 0.010(3) 0.031(4) 0.009(3)
C100 0.038(4) 0.021(4) 0.035(4) 0.015(3) 0.023(4) 0.013(3)
C101 0.032(4) 0.020(3) 0.020(4) -0.001(3) 0.014(3) -0.004(3)
C102 0.031(4) 0.015(3) 0.030(4) 0.008(3) 0.011(3) 0.005(3)
C103 0.035(4) 0.042(5) 0.033(4) 0.010(4) 0.008(3) 0.012(4)
C104 0.046(6) 0.033(6) 0.029(6) 0.008(5) 0.009(5) 0.012(5)
C4A 0.050(7) 0.035(9) 0.022(8) 0.010(8) 0.004(7) -0.004(7)
C105 0.051(5) 0.036(4) 0.025(4) 0.012(4) 0.020(4) 0.004(3)
N1 0.060(5) 0.024(3) 0.031(4) 0.005(3) 0.034(4) 0.005(3)
N2 0.024(3) 0.027(3) 0.024(3) 0.002(3) 0.011(3) 0.000(3)
N3 0.024(3) 0.021(3) 0.051(4) 0.001(3) 0.022(3) 0.009(3)
N4 0.027(3) 0.020(3) 0.036(4) 0.000(3) 0.020(3) -0.001(3)
N5 0.032(4) 0.027(3) 0.026(3) 0.003(3) 0.010(3) -0.005(3)
N6 0.022(3) 0.018(3) 0.035(4) -0.001(2) 0.012(3) 0.004(3)
N7 0.028(3) 0.024(3) 0.026(3) 0.002(3) 0.012(3) 0.000(3)
N8 0.026(3) 0.025(3) 0.025(3) 0.003(3) 0.013(3) 0.000(3)
N9 0.032(3) 0.017(3) 0.034(4) 0.006(3) 0.021(3) 0.004(3)
N10 0.034(4) 0.023(3) 0.027(3) 0.003(3) 0.018(3) 0.001(3)
O1 0.038(3) 0.024(3) 0.028(3) 0.001(2) 0.022(2) 0.002(2)
O2 0.043(3) 0.030(3) 0.031(3) 0.001(2) 0.025(3) 0.007(2)
O3 0.025(3) 0.025(3) 0.044(3) 0.003(2) 0.018(2) 0.008(2)
O4 0.026(3) 0.028(3) 0.040(3) 0.002(2) 0.014(2) 0.006(2)
O5 0.034(3) 0.022(3) 0.033(3) -0.002(2) 0.013(2) -0.002(2)
O6 0.047(3) 0.026(3) 0.027(3) -0.001(2) 0.014(3) -0.001(2)
O7 0.030(3) 0.023(3) 0.027(3) 0.003(2) 0.012(2) -0.003(2)
O8 0.027(3) 0.028(3) 0.030(3) 0.002(2) 0.008(2) 0.001(2)
O9 0.029(3) 0.029(3) 0.029(3) 0.010(2) 0.016(2) 0.004(2)
O10 0.028(3) 0.019(3) 0.044(3) 0.006(2) 0.021(3) -0.002(2)
O11 0.145(6) 0.157(7) 0.152(8) -0.006(6) 0.052(6) 0.010(6)
C106 0.127(7) 0.157(10) 0.087(8) -0.006(7) 0.040(7) 0.018(7)
C107 0.123(7) 0.135(9) 0.119(8) -0.004(6) 0.051(7) 0.011(7)
C108 0.126(7) 0.141(9) 0.131(9) -0.007(6) 0.058(7) -0.013(7)
C109 0.154(8) 0.185(11) 0.168(11) -0.027(8) 0.074(8) 0.000(9)
O12 0.137(7) 0.139(7) 0.144(6) -0.002(6) 0.053(6) -0.013(5)
C110 0.078(7) 0.137(9) 0.114(6) -0.018(6) 0.051(6) -0.039(6)
C111 0.082(7) 0.122(8) 0.104(6) 0.000(6) 0.046(6) -0.033(6)
C112 0.111(8) 0.130(8) 0.135(7) -0.006(7) 0.051(7) 0.008(6)
C113 0.183(11) 0.159(10) 0.175(9) -0.005(9) 0.048(8) 0.035(8)
O13 0.083(7) 0.077(7) 0.066(7) 0.006(6) 0.029(6) 0.010(5)
C114 0.097(11) 0.089(10) 0.071(9) -0.005(8) 0.029(8) -0.011(7)
C115 0.072(8) 0.057(8) 0.058(8) -0.002(7) 0.026(6) 0.006(6)
C116 0.064(8) 0.069(8) 0.065(8) 0.006(6) 0.034(7) 0.009(6)
C117 0.057(9) 0.073(9) 0.073(9) 0.013(7) 0.027(7) 0.018(7)
O14 0.078(7) 0.085(7) 0.087(7) -0.017(6) 0.021(6) 0.000(6)
C118 0.056(8) 0.051(8) 0.065(8) -0.007(7) 0.005(6) -0.026(7)
C119 0.065(8) 0.086(9) 0.078(8) -0.002(7) 0.016(7) -0.007(7)
C120 0.053(7) 0.039(7) 0.060(7) -0.015(6) 0.004(6) 0.001(6)
C121 0.080(10) 0.077(10) 0.075(8) -0.006(8) 0.011(7) 0.013(8)

loop_
_atom_type_symbol
_atom_type_description
_atom_type_scat_dispersion_real
_atom_type_scat_dispersion_imag
_atom_type_scat_source
C C 0.0033 0.0016 'International Tables Vol C Tables 4.2.6.8 and 6.1.1.4'
H H 0.0000 0.0000 'International Tables Vol C Tables 4.2.6.8 and 6.1.1.4'
N N 0.0061 0.0033 'International Tables Vol C Tables 4.2.6.8 and 6.1.1.4'
O O 0.0106 0.0060 'International Tables Vol C Tables 4.2.6.8 and 6.1.1.4'
Pd Pd -0.9988 1.0072 'International Tables Vol C Tables 4.2.6.8 and 6.1.1.4'

loop_
_geom_angle_atom_site_label_1
_geom_angle_atom_site_label_2
_geom_angle_atom_site_label_3
_geom_angle
C1 Pd1 N1 79.9(3)
C1 Pd1 N2 103.4(3)
N1 Pd1 N2 173.9(3)
C1 Pd1 O1 173.9(3)
N1 Pd1 O1 94.6(2)
N2 Pd1 O1 81.8(2)
C22 Pd2 N3 80.4(3)
C22 Pd2 N4 103.0(3)
N3 Pd2 N4 173.2(3)
C22 Pd2 O3 174.0(3)
N3 Pd2 O3 94.2(2)
N4 Pd2 O3 82.1(2)
C43 Pd3 N6 101.7(3)
C43 Pd3 N5 80.3(3)
N6 Pd3 N5 173.4(3)
C43 Pd3 O5 173.4(3)
N6 Pd3 O5 82.0(2)
N5 Pd3 O5 95.4(2)
C64 Pd4 N7 80.6(3)
C64 Pd4 N8 103.4(3)
N7 Pd4 N8 172.9(3)
C64 Pd4 O7 174.5(3)
N7 Pd4 O7 94.4(2)
N8 Pd4 O7 81.4(2)
C85 Pd5 N10 102.8(2)
C85 Pd5 N9 80.4(3)
N10 Pd5 N9 173.7(3)
C85 Pd5 O9 173.2(3)
N10 Pd5 O9 82.4(2)
N9 Pd5 O9 94.0(2)
C2 C1 C12 119.0(7)
C2 C1 Pd1 130.3(6)
C12 C1 Pd1 110.4(5)
C1 C2 C6 117.8(7)
C1 C2 C3 122.2(7)
C6 C2 C3 119.8(7)
C4 C3 C2 109.0(7)
C4 C3 C5 110.5(7)
C2 C3 C5 116.4(7)
C4 C3 H3 106.8
C2 C3 H3 106.8
C5 C3 H3 106.8
C3 C4 H4A 109.5
C3 C4 H4B 109.5
H4A C4 H4B 109.5
C3 C4 H4C 109.5
H4A C4 H4C 109.5
H4B C4 H4C 109.5
C3 C5 H5A 109.5
C3 C5 H5B 109.5
H5A C5 H5B 109.5
C3 C5 H5C 109.5
H5A C5 H5C 109.5
H5B C5 H5C 109.5
C7 C6 C2 121.5(8)
C7 C6 H6 119.3
C2 C6 H6 119.3
C6 C7 C8 122.6(8)
C6 C7 H7 118.7
C8 C7 H7 118.7
C12 C8 C7 116.1(8)
C12 C8 C9 121.1(8)
C7 C8 C9 122.5(7)
C10 C9 C11 108.4(10)
C10 C9 C8 111.7(9)
C11 C9 C8 115.6(10)
C10 C9 H9 106.9
C11 C9 H9 106.9
C8 C9 H9 106.9
C9 C10 H10A 109.5
C9 C10 H10B 109.5
H10A C10 H10B 109.5
C9 C10 H10C 109.5
H10A C10 H10C 109.5
H10B C10 H10C 109.5
C9 C11 H11A 109.5
C9 C11 H11B 109.5
H11A C11 H11B 109.5
C9 C11 H11C 109.5
H11A C11 H11C 109.5
H11B C11 H11C 109.5
C8 C12 C1 122.7(7)
C8 C12 C13 121.6(7)
C1 C12 C13 115.6(7)
C12 C13 N1 104.7(7)
C12 C13 C14 112.3(8)
N1 C13 C14 113.3(7)
C12 C13 H13 108.8
N1 C13 H13 108.8
C14 C13 H13 108.8
C13 C14 H14A 109.5
C13 C14 H14B 109.5
H14A C14 H14B 109.5
C13 C14 H14C 109.5
H14A C14 H14C 109.5
H14B C14 H14C 109.5
N1 C15 H15A 109.5
N1 C15 H15B 109.5
H15A C15 H15B 109.5
N1 C15 H15C 109.5
H15A C15 H15C 109.5
H15B C15 H15C 109.5
N1 C16 H16A 109.5
N1 C16 H16B 109.5
H16A C16 H16B 109.5
N1 C16 H16C 109.5
H16A C16 H16C 109.5
H16B C16 H16C 109.5
O2 C17 O1 122.4(7)
O2 C17 C18 117.8(6)
O1 C17 C18 119.8(6)
N2 C18 C19 105.4(6)
N2 C18 C17 111.7(6)
C19 C18 C17 112.2(7)
N2 C18 H18 109.2
C19 C18 H18 109.2
C17 C18 H18 109.2
C20A C19 C18 102.0(19)
C20A C19 C20 46.(2)
C18 C19 C20 105.4(7)
C20A C19 H19A 69.5
C18 C19 H19A 110.7
C20 C19 H19A 110.7
C20A C19 H19B 145.0
C18 C19 H19B 110.7
C20 C19 H19B 110.7
H19A C19 H19B 108.8
C20A C19 H19C 117.1
C18 C19 H19C 112.1
C20 C19 H19C 74.0
H19A C19 H19C 133.6
H19B C19 H19C 38.1
C20A C19 H19D 107.1
C18 C19 H19D 109.3
C20 C19 H19D 140.3
H19A C19 H19D 38.3
H19B C19 H19D 74.2
H19C C19 H19D 108.9
C21 C20 C19 102.3(8)
C21 C20 H19C 130.6
C19 C20 H19C 37.1
C21 C20 H20A 111.3
C19 C20 H20A 111.3
H19C C20 H20A 77.4
C21 C20 H20B 111.3
C19 C20 H20B 111.3
H19C C20 H20B 110.7
H20A C20 H20B 109.2
C21 C20 H21D 38.6
C19 C20 H21D 131.8
H19C C20 H21D 136.7
H20A C20 H21D 76.2
H20B C20 H21D 110.1
C21 C20A C19 104.8(16)
C21 C20A H20C 110.8
C19 C20A H20C 110.8
C21 C20A H20D 110.8
C19 C20A H20D 110.8
H20C C20A H20D 108.9
C20A C21 C20 47.(2)
C20A C21 N2 103.0(18)
C20 C21 N2 105.2(7)
C20A C21 H21A 68.3
C20 C21 H21A 110.7
N2 C21 H21A 110.7
C20A C21 H21B 144.2
C20 C21 H21B 110.7
N2 C21 H21B 110.7
H21A C21 H21B 108.8
C20A C21 H21C 108.5
C20 C21 H21C 140.6
N2 C21 H21C 111.0
H21A C21 H21C 41.5
H21B C21 H21C 70.4
C20A C21 H21D 115.3
C20 C21 H21D 71.4
N2 C21 H21D 110.2
H21A C21 H21D 136.5
H21B C21 H21D 41.3
H21C C21 H21D 108.7
C23 C22 C33 119.6(7)
C23 C22 Pd2 130.6(6)
C33 C22 Pd2 109.7(5)
C22 C23 C27 116.0(8)
C22 C23 C24 123.0(7)
C27 C23 C24 120.8(8)
C23 C24 C25 114.8(8)
C23 C24 C26 112.4(8)
C25 C24 C26 105.8(8)
C23 C24 H24 107.9
C25 C24 H24 107.9
C26 C24 H24 107.9
C24 C25 H25A 109.5
C24 C25 H25B 109.5
H25A C25 H25B 109.5
C24 C25 H25C 109.5
H25A C25 H25C 109.5
H25B C25 H25C 109.5
C24 C26 H26A 109.5
C24 C26 H26B 109.5
H26A C26 H26B 109.5
C24 C26 H26C 109.5
H26A C26 H26C 109.5
H26B C26 H26C 109.5
C28 C27 C23 123.8(9)
C28 C27 H27 118.1
C23 C27 H27 118.1
C29 C28 C27 119.7(8)
C29 C28 H28 120.1
C27 C28 H28 120.1
C28 C29 C33 118.8(8)
C28 C29 C30 119.9(8)
C33 C29 C30 121.3(8)
C31 C30 C29 112.2(8)
C31 C30 C32 111.8(9)
C29 C30 C32 108.0(9)
C31 C30 H30 108.2
C29 C30 H30 108.2
C32 C30 H30 108.2
C30 C31 H31A 109.5
C30 C31 H31B 109.5
H31A C31 H31B 109.5
C30 C31 H31C 109.5
H31A C31 H31C 109.5
H31B C31 H31C 109.5
C30 C32 H32A 109.5
C30 C32 H32B 109.5
H32A C32 H32B 109.5
C30 C32 H32C 109.5
H32A C32 H32C 109.5
H32B C32 H32C 109.5
C29 C33 C22 121.9(7)
C29 C33 C34 122.1(7)
C22 C33 C34 115.7(7)
N3 C34 C35 112.8(7)
N3 C34 C33 105.3(6)
C35 C34 C33 112.4(7)
N3 C34 H34 108.8
C35 C34 H34 108.8
C33 C34 H34 108.8
C34 C35 H35A 109.5
C34 C35 H35B 109.5
H35A C35 H35B 109.5
C34 C35 H35C 109.5
H35A C35 H35C 109.5
H35B C35 H35C 109.5
N3 C36 H36A 109.5
N3 C36 H36B 109.5
H36A C36 H36B 109.5
N3 C36 H36C 109.5
H36A C36 H36C 109.5
H36B C36 H36C 109.5
N3 C37 H37A 109.5
N3 C37 H37B 109.5
H37A C37 H37B 109.5
N3 C37 H37C 109.5
H37A C37 H37C 109.5
H37B C37 H37C 109.5
O4 C38 O3 123.1(7)
O4 C38 C39 117.2(6)
O3 C38 C39 119.6(6)
N4 C39 C38 112.9(6)
N4 C39 C40 106.2(6)
C38 C39 C40 113.1(7)
N4 C39 H39 108.2
C38 C39 H39 108.2
C40 C39 H39 108.2
C41 C40 C39 102.0(6)
C41 C40 H40A 111.4
C39 C40 H40A 111.4
C41 C40 H40B 111.4
C39 C40 H40B 111.4
H40A C40 H40B 109.2
C40 C41 C42 103.2(6)
C40 C41 H41A 111.1
C42 C41 H41A 111.1
C40 C41 H41B 111.1
C42 C41 H41B 111.1
H41A C41 H41B 109.1
N4 C42 C41 104.9(6)
N4 C42 H42A 110.8
C41 C42 H42A 110.8
N4 C42 H42B 110.8
C41 C42 H42B 110.8
H42A C42 H42B 108.8
C54 C43 C44 118.7(7)
C54 C43 Pd3 110.6(6)
C44 C43 Pd3 130.7(6)
C43 C44 C48 118.4(8)
C43 C44 C45 122.7(7)
C48 C44 C45 118.4(8)
C44 C45 C46A 108.9(12)
C44 C45 C47 115.7(14)
C46A C45 C47 93.9(15)
C44 C45 C46 107.8(12)
C46A C45 C46 21.5(11)
C47 C45 C46 112.4(13)
C44 C45 C47A 109.2(15)
C46A C45 C47A 113.4(13)
C47 C45 C47A 19.7(13)
C46 C45 C47A 130.8(16)
C44 C45 H45A 108.4
C46A C45 H45A 108.4
C47 C45 H45A 120.0
C46 C45 H45A 89.1
C47A C45 H45A 108.4
C44 C45 H45 106.8
C46A C45 H45 124.7
C47 C45 H45 106.8
C46 C45 H45 106.8
C47A C45 H45 92.3
H45A C45 H45 18.5
C45 C46 H46A 109.5
C45 C46 H46B 109.5
H46A C46 H46B 109.5
C45 C46 H46C 109.5
H46A C46 H46C 109.5
H46B C46 H46C 109.5
C45 C47 H47A 109.5
C45 C47 H47B 109.5
C45 C47 H47C 109.5
C45 C46A H46D 109.5
C45 C46A H46E 109.5
H46D C46A H46E 109.5
C45 C46A H46F 109.5
H46D C46A H46F 109.5
H46E C46A H46F 109.5
C45 C47A H47D 109.5
C45 C47A H47E 109.5
H47D C47A H47E 109.5
C45 C47A H47F 109.5
H47D C47A H47F 109.5
H47E C47A H47F 109.5
C49 C48 C44 120.7(9)
C49 C48 H48 119.7
C44 C48 H48 119.7
C48 C49 C50 121.9(8)
C48 C49 H49 119.0
C50 C49 H49 119.0
C49 C50 C54 117.0(8)
C49 C50 C51 121.6(9)
C54 C50 C51 121.4(9)
C49 C50 C51A 121.0(9)
C54 C50 C51A 121.9(9)
C51 C50 C51A 7.3(12)
C50 C51 C53 110.4(12)
C50 C51 C52 106.8(12)
C53 C51 C52 105.7(14)
C50 C51 H51 111.2
C53 C51 H51 111.2
C52 C51 H51 111.2
C51 C53 H53A 109.5
C51 C53 H53B 109.5
H53A C53 H53B 109.5
C51 C53 H53C 109.5
H53A C53 H53C 109.5
H53B C53 H53C 109.5
C52A C51A C50 114.2(13)
C52A C51A C53A 115.6(14)
C50 C51A C53A 112.2(13)
C52A C51A H51A 104.4
C50 C51A H51A 104.4
C53A C51A H51A 104.4
C51A C52A H52D 109.5
C51A C52A H52E 109.5
H52D C52A H52E 109.5
C51A C52A H52F 109.5
H52D C52A H52F 109.5
H52E C52A H52F 109.5
C51A C53A H53D 109.5
C51A C53A H53E 109.5
H53D C53A H53E 109.5
C51A C53A H53F 109.5
H53D C53A H53F 109.5
H53E C53A H53F 109.5
C43 C54 C50 122.9(8)
C43 C54 C55 114.7(7)
C50 C54 C55 122.3(8)
N5 C55 C56 113.1(7)
N5 C55 C54 104.5(6)
C56 C55 C54 111.7(7)
N5 C55 H55 109.1
C56 C55 H55 109.1
C54 C55 H55 109.1
C55 C56 H56A 109.5
C55 C56 H56B 109.5
H56A C56 H56B 109.5
C55 C56 H56C 109.5
H56A C56 H56C 109.5
H56B C56 H56C 109.5
N5 C57 H57A 109.5
N5 C57 H57B 109.5
H57A C57 H57B 109.5
N5 C57 H57C 109.5
H57A C57 H57C 109.5
H57B C57 H57C 109.5
N5 C58 H58A 109.5
N5 C58 H58B 109.5
H58A C58 H58B 109.5
N5 C58 H58C 109.5
H58A C58 H58C 109.5
H58B C58 H58C 109.5
O6 C59 O5 122.7(7)
O6 C59 C60 118.0(6)
O5 C59 C60 119.2(6)
C59 C60 N6 113.3(5)
C59 C60 C61 114.7(6)
N6 C60 C61 104.2(6)
C59 C60 H60 108.1
N6 C60 H60 108.1
C61 C60 H60 108.1
C62 C61 C60 103.7(6)
C62 C61 H61A 111.0
C60 C61 H61A 111.0
C62 C61 H61B 111.0
C60 C61 H61B 111.0
H61A C61 H61B 109.0
C61 C62 C63 102.1(7)
C61 C62 H62A 111.3
C63 C62 H62A 111.3
C61 C62 H62B 111.3
C63 C62 H62B 111.3
H62A C62 H62B 109.2
C62 C63 N6 104.2(7)
C62 C63 H63A 110.9
N6 C63 H63A 110.9
C62 C63 H63B 110.9
N6 C63 H63B 110.9
H63A C63 H63B 108.9
C65 C64 C75 116.7(7)
C65 C64 Pd4 131.7(6)
C75 C64 Pd4 111.4(5)
C64 C65 C69 118.3(7)
C64 C65 C66 120.8(7)
C69 C65 C66 120.2(7)
C65 C66 C67 110.0(7)
C65 C66 C68 111.9(7)
C67 C66 C68 112.8(8)
C65 C66 H66 107.3
C67 C66 H66 107.3
C68 C66 H66 107.3
C66 C67 H67A 109.5
C66 C67 H67B 109.5
H67A C67 H67B 109.5
C66 C67 H67C 109.5
H67A C67 H67C 109.5
H67B C67 H67C 109.5
C66 C68 H68A 109.5
C66 C68 H68B 109.5
H68A C68 H68B 109.5
C66 C68 H68C 109.5
H68A C68 H68C 109.5
H68B C68 H68C 109.5
C70 C69 C65 124.3(8)
C70 C69 H69 117.9
C65 C69 H69 117.9
C69 C70 C71 119.0(8)
C69 C70 H70 120.5
C71 C70 H70 120.5
C75 C71 C70 117.5(8)
C75 C71 C72 122.4(8)
C70 C71 C72 120.1(8)
C74 C72 C73 108.5(9)
C74 C72 C71 114.6(7)
C73 C72 C71 109.6(9)
C74 C72 H72 108.0
C73 C72 H72 108.0
C71 C72 H72 108.0
C72 C73 H73A 109.5
C72 C73 H73B 109.5
H73A C73 H73B 109.5
C72 C73 H73C 109.5
H73A C73 H73C 109.5
H73B C73 H73C 109.5
C72 C74 H74A 109.5
C72 C74 H74B 109.5
H74A C74 H74B 109.5
C72 C74 H74C 109.5
H74A C74 H74C 109.5
H74B C74 H74C 109.5
C71 C75 C64 124.1(7)
C71 C75 C76 121.0(7)
C64 C75 C76 114.7(7)
N7 C76 C75 104.6(6)
N7 C76 C77 112.1(7)
C75 C76 C77 112.8(7)
N7 C76 H76 109.1
C75 C76 H76 109.1
C77 C76 H76 109.1
C76 C77 H77A 109.5
C76 C77 H77B 109.5
H77A C77 H77B 109.5
C76 C77 H77C 109.5
H77A C77 H77C 109.5
H77B C77 H77C 109.5
N7 C78 H78A 109.5
N7 C78 H78B 109.5
H78A C78 H78B 109.5
N7 C78 H78C 109.5
H78A C78 H78C 109.5
H78B C78 H78C 109.5
N7 C79 H79A 109.5
N7 C79 H79B 109.5
H79A C79 H79B 109.5
N7 C79 H79C 109.5
H79A C79 H79C 109.5
H79B C79 H79C 109.5
O8 C80 O7 124.6(7)
O8 C80 C81 118.4(7)
O7 C80 C81 117.0(7)
C80 C81 C82 113.7(7)
C80 C81 N8 113.9(6)
C82 C81 N8 105.8(6)
C80 C81 H81 107.7
C82 C81 H81 107.7
N8 C81 H81 107.7
C81 C82 C83 103.7(7)
C81 C82 H82A 111.0
C83 C82 H82A 111.0
C81 C82 H82B 111.0
C83 C82 H82B 111.0
H82A C82 H82B 109.0
C84 C83 C82 103.7(7)
C84 C83 H83A 111.0
C82 C83 H83A 111.0
C84 C83 H83B 111.0
C82 C83 H83B 111.0
H83A C83 H83B 109.0
C83 C84 N8 106.2(7)
C83 C84 H84A 110.5
N8 C84 H84A 110.5
C83 C84 H84B 110.5
N8 C84 H84B 110.5
H84A C84 H84B 108.7
C96 C85 C86 119.5(6)
C96 C85 Pd5 110.4(5)
C86 C85 Pd5 129.7(5)
C90 C86 C85 116.4(7)
C90 C86 C87 121.4(7)
C85 C86 C87 122.1(7)
C89 C87 C86 115.2(7)
C89 C87 C88 109.0(9)
C86 C87 C88 107.0(7)
C89 C87 H87 108.5
C86 C87 H87 108.5
C88 C87 H87 108.5
C87 C88 H88A 109.5
C87 C88 H88B 109.5
H88A C88 H88B 109.5
C87 C88 H88C 109.5
H88A C88 H88C 109.5
H88B C88 H88C 109.5
C87 C89 H89A 109.5
C87 C89 H89B 109.5
H89A C89 H89B 109.5
C87 C89 H89C 109.5
H89A C89 H89C 109.5
H89B C89 H89C 109.5
C91 C90 C86 124.2(7)
C91 C90 H90 117.9
C86 C90 H90 117.9
C90 C91 C92 120.3(7)
C90 C91 H91 119.8
C92 C91 H91 119.8
C96 C92 C91 116.4(7)
C96 C92 C93 122.0(7)
C91 C92 C93 121.5(7)
C94 C93 C92 109.8(7)
C94 C93 C95 109.3(7)
C92 C93 C95 113.3(7)
C94 C93 H93 108.1
C92 C93 H93 108.1
C95 C93 H93 108.1
C93 C94 H94A 109.5
C93 C94 H94B 109.5
H94A C94 H94B 109.5
C93 C94 H94C 109.5
H94A C94 H94C 109.5
H94B C94 H94C 109.5
C93 C95 H95A 109.5
C93 C95 H95B 109.5
H95A C95 H95B 109.5
C93 C95 H95C 109.5
H95A C95 H95C 109.5
H95B C95 H95C 109.5
C92 C96 C85 122.8(7)
C92 C96 C97 122.2(6)
C85 C96 C97 114.7(6)
N9 C97 C96 106.1(6)
N9 C97 C98 113.4(6)
C96 C97 C98 111.1(6)
N9 C97 H97 108.7
C96 C97 H97 108.7
C98 C97 H97 108.7
C97 C98 H98A 109.5
C97 C98 H98B 109.5
H98A C98 H98B 109.5
C97 C98 H98C 109.5
H98A C98 H98C 109.5
H98B C98 H98C 109.5
N9 C99 H99A 109.5
N9 C99 H99B 109.5
H99A C99 H99B 109.5
N9 C99 H99C 109.5
H99A C99 H99C 109.5
H99B C99 H99C 109.5
N9 C100 H10D 109.5
N9 C100 H10E 109.5
H10D C100 H10E 109.5
N9 C100 H10F 109.5
H10D C100 H10F 109.5
H10E C100 H10F 109.5
O10 C101 O9 123.9(7)
O10 C101 C102 118.0(6)
O9 C101 C102 118.0(6)
C101 C102 N10 113.8(6)
C101 C102 C103 116.3(7)
N10 C102 C103 104.8(6)
C101 C102 H102 107.2
N10 C102 H102 107.2
C103 C102 H102 107.2
C104 C103 C4A 45.5(10)
C104 C103 C102 105.0(7)
C4A C103 C102 102.5(9)
C104 C103 H3C 141.1
C4A C103 H3C 111.3
C102 C103 H3C 111.3
C104 C103 H3D 68.3
C4A C103 H3D 111.3
C102 C103 H3D 111.3
H3C C103 H3D 109.2
C104 C103 H3A 111.0
C4A C103 H3A 69.8
C102 C103 H3A 110.2
H3C C103 H3A 43.0
H3D C103 H3A 136.9
C104 C103 H3B 110.8
C4A C103 H3B 144.1
C102 C103 H3B 110.9
H3C C103 H3B 68.6
H3D C103 H3B 44.2
H3A C103 H3B 108.8
C105 C104 C103 102.7(8)
C105 C104 H10G 111.2
C103 C104 H10G 111.2
C105 C104 H10H 111.2
C103 C104 H10H 111.2
H10G C104 H10H 109.1
C105 C4A C103 104.0(11)
C105 C4A H3A 134.1
C103 C4A H3A 38.3
C105 C4A H4A1 111.0
C103 C4A H4A1 111.0
H3A C4A H4A1 76.7
C105 C4A H4A2 111.0
C103 C4A H4A2 111.0
H3A C4A H4A2 108.3
H4A1 C4A H4A2 109.0
C105 C4A H5G 40.1
C103 C4A H5G 135.7
H3A C4A H5G 140.0
H4A1 C4A H5G 75.3
H4A2 C4A H5G 107.5
C4A C105 N10 103.6(9)
C4A C105 C104 46.5(10)
N10 C105 C104 106.1(7)
C4A C105 H5X 111.1
N10 C105 H5X 111.0
C104 C105 H5X 67.1
C4A C105 H5Y 111.0
N10 C105 H5Y 111.1
C104 C105 H5Y 140.9
H5X C105 H5Y 109.0
C4A C105 H5F 143.3
N10 C105 H5F 111.3
C104 C105 H5F 110.4
H5X C105 H5F 45.5
H5Y C105 H5F 66.9
C4A C105 H5G 68.0
N10 C105 H5G 110.0
C104 C105 H5G 110.3
H5X C105 H5G 137.7
H5Y C105 H5G 44.9
H5F C105 H5G 108.7
C15 N1 C13 111.0(7)
C15 N1 C16 106.4(7)
C13 N1 C16 110.0(6)
C15 N1 Pd1 114.6(5)
C13 N1 Pd1 103.6(5)
C16 N1 Pd1 111.3(5)
C21 N2 C18 106.7(6)
C21 N2 Pd1 114.7(5)
C18 N2 Pd1 111.2(4)
C21 N2 H2N 108.0
C18 N2 H2N 108.0
Pd1 N2 H2N 108.0
C37 N3 C36 107.4(6)
C37 N3 C34 109.9(6)
C36 N3 C34 111.9(7)
C37 N3 Pd2 110.6(5)
C36 N3 Pd2 113.5(5)
C34 N3 Pd2 103.6(4)
C39 N4 C42 106.8(6)
C39 N4 Pd2 110.3(4)
C42 N4 Pd2 115.1(4)
C39 N4 H4N 108.1
C42 N4 H4N 108.1
Pd2 N4 H4N 108.1
C57 N5 C55 111.5(6)
C57 N5 C58 107.0(6)
C55 N5 C58 110.2(6)
C57 N5 Pd3 113.8(5)
C55 N5 Pd3 102.7(5)
C58 N5 Pd3 111.6(5)
C60 N6 C63 107.0(6)
C60 N6 Pd3 110.3(4)
C63 N6 Pd3 114.9(5)
C60 N6 H6N 108.1
C63 N6 H6N 108.1
Pd3 N6 H6N 108.1
C79 N7 C78 107.1(6)
C79 N7 C76 112.6(6)
C78 N7 C76 109.2(6)
C79 N7 Pd4 113.0(5)
C78 N7 Pd4 111.2(5)
C76 N7 Pd4 103.7(4)
C84 N8 C81 106.8(6)
C84 N8 Pd4 115.9(5)
C81 N8 Pd4 110.4(4)
C84 N8 H8N 88.4(17)
C81 N8 H8N 94.6(13)
Pd4 N8 H8N 136.(2)
C99 N9 C97 113.1(6)
C99 N9 C100 105.8(6)
C97 N9 C100 110.2(6)
C99 N9 Pd5 113.4(4)
C97 N9 Pd5 102.4(4)
C100 N9 Pd5 112.1(5)
C105 N10 C102 107.0(6)
C105 N10 Pd5 116.5(5)
C102 N10 Pd5 110.0(4)
C105 N10 H10N 104.1
C102 N10 H10N 104.5
Pd5 N10 H10N 113.8
C17 O1 Pd1 115.0(5)
C38 O3 Pd2 114.4(4)
C59 O5 Pd3 114.6(5)
C80 O7 Pd4 116.3(5)
C101 O9 Pd5 115.5(4)
C107 O11 C108 111.6(12)
C107 C106 H10I 109.5
C107 C106 H10J 109.5
H10I C106 H10J 109.5
C107 C106 H10K 109.5
H10I C106 H10K 109.5
H10J C106 H10K 109.5
O11 C107 C106 119.2(12)
O11 C107 H10L 107.5
C106 C107 H10L 107.5
O11 C107 H10M 107.5
C106 C107 H10M 107.5
H10L C107 H10M 107.0
O11 C108 C109 116.2(12)
O11 C108 H10O 108.2
C109 C108 H10O 108.2
O11 C108 H10P 108.2
C109 C108 H10P 108.2
H10O C108 H10P 107.4
C108 C109 H10Q 109.5
C108 C109 H10R 109.5
H10Q C109 H10R 109.5
C108 C109 H10S 109.5
H10Q C109 H10S 109.5
H10R C109 H10S 109.5
C112 O12 C111 118.1(12)
C111 C110 H11D 109.5
C111 C110 H11E 109.5
H11D C110 H11E 109.5
C111 C110 H11F 109.5
H11D C110 H11F 109.5
H11E C110 H11F 109.5
O12 C111 C110 118.4(12)
O12 C111 H11G 107.7
C110 C111 H11G 107.7
O12 C111 H11H 107.7
C110 C111 H11H 107.7
H11G C111 H11H 107.1
O12 C112 C113 122.2(15)
O12 C112 H11I 106.8
C113 C112 H11I 106.8
O12 C112 H11J 106.8
C113 C112 H11J 106.8
H11I C112 H11J 106.6
C112 C113 H11K 109.5
C112 C113 H11L 109.5
H11K C113 H11L 109.5
C112 C113 H11M 109.5
H11K C113 H11M 109.5
H11L C113 H11M 109.5
C116 O13 C115 118.8(14)
C115 C114 H11N 109.5
C115 C114 H11O 109.5
H11N C114 H11O 109.5
C115 C114 H11P 109.5
H11N C114 H11P 109.5
H11O C114 H11P 109.5
O13 C115 C114 116.0(16)
O13 C115 H11Q 108.3
C114 C115 H11Q 108.3
O13 C115 H11R 108.3
C114 C115 H11R 108.3
H11Q C115 H11R 107.4
O13 C116 C117 124.1(17)
O13 C116 H11S 106.3
C117 C116 H11S 106.3
O13 C116 H11T 106.3
C117 C116 H11T 106.3
H11S C116 H11T 106.4
C116 C117 H11U 109.5
C116 C117 H11V 109.5
H11U C117 H11V 109.5
C116 C117 H11W 109.5
H11U C117 H11W 109.5
H11V C117 H11W 109.5
C119 O14 C120 122.9(16)
C119 C118 H18M 109.5
C119 C118 H18N 109.5
H18M C118 H18N 109.5
C119 C118 H18O 109.5
H18M C118 H18O 109.5
H18N C118 H18O 109.5
O14 C119 C118 127.7(17)
O14 C119 H19M 105.4
C118 C119 H19M 105.4
O14 C119 H19N 105.4
C118 C119 H19N 105.4
H19M C119 H19N 106.0
O14 C120 C121 120.7(15)
O14 C120 H12A 107.2
C121 C120 H12A 107.2
O14 C120 H12B 107.2
C121 C120 H12B 107.2
H12A C120 H12B 106.8
C120 C121 H12C 109.5
C120 C121 H12D 109.5
H12C C121 H12D 109.5
C120 C121 H12E 109.5
H12C C121 H12E 109.5
H12D C121 H12E 109.5

loop_
_geom_bond_atom_site_label_1
_geom_bond_atom_site_label_2
_geom_bond_distance
Pd1 C1 2.020(7)
Pd1 N1 2.046(7)
Pd1 N2 2.078(6)
Pd1 O1 2.100(5)
Pd2 C22 2.028(7)
Pd2 N3 2.070(6)
Pd2 N4 2.075(6)
Pd2 O3 2.112(5)
Pd3 C43 1.984(8)
Pd3 N6 2.058(6)
Pd3 N5 2.060(6)
Pd3 O5 2.108(5)
Pd4 C64 1.992(7)
Pd4 N7 2.056(6)
Pd4 N8 2.058(6)
Pd4 O7 2.105(5)
Pd5 C85 2.023(7)
Pd5 N10 2.058(6)
Pd5 N9 2.063(6)
Pd5 O9 2.094(5)
C1 C2 1.408(11)
C1 C12 1.411(11)
C2 C6 1.413(11)
C2 C3 1.534(11)
C3 C4 1.523(13)
C3 C5 1.537(12)
C3 H3 1.0
C4 H4A 0.98
C4 H4B 0.98
C4 H4C 0.98
C5 H5A 0.98
C5 H5B 0.98
C5 H5C 0.98
C6 C7 1.360(13)
C6 H6 0.95
C7 C8 1.402(13)
C7 H7 0.95
C8 C12 1.401(11)
C8 C9 1.558(13)
C9 C10 1.520(16)
C9 C11 1.542(14)
C9 H9 1.0
C10 H10A 0.98
C10 H10B 0.98
C10 H10C 0.98
C11 H11A 0.98
C11 H11B 0.98
C11 H11C 0.98
C12 C13 1.495(11)
C13 N1 1.512(11)
C13 C14 1.536(14)
C13 H13 1.0
C14 H14A 0.98
C14 H14B 0.98
C14 H14C 0.98
C15 N1 1.491(10)
C15 H15A 0.98
C15 H15B 0.98
C15 H15C 0.98
C16 N1 1.519(11)
C16 H16A 0.98
C16 H16B 0.98
C16 H16C 0.98
C17 O2 1.238(9)
C17 O1 1.271(9)
C17 C18 1.527(11)
C18 N2 1.515(9)
C18 C19 1.517(11)
C18 H18 1.0
C19 C20A 1.483(17)
C19 C20 1.529(14)
C19 H19A 0.99
C19 H19B 0.99
C19 H19C 0.99
C19 H19D 0.99
C20 C21 1.489(13)
C20 H19C 1.5764
C20 H20A 0.99
C20 H20B 0.99
C20 H21D 1.5021
C20A C21 1.483(17)
C20A H20C 0.99
C20A H20D 0.99
C21 N2 1.501(10)
C21 H21A 0.99
C21 H21B 0.99
C21 H21C 0.99
C21 H21D 0.99
C22 C23 1.391(11)
C22 C33 1.422(11)
C23 C27 1.412(12)
C23 C24 1.496(12)
C24 C25 1.525(12)
C24 C26 1.568(15)
C24 H24 1.0
C25 H25A 0.98
C25 H25B 0.98
C25 H25C 0.98
C26 H26A 0.98
C26 H26B 0.98
C26 H26C 0.98
C27 C28 1.381(14)
C27 H27 0.95
C28 C29 1.358(13)
C28 H28 0.95
C29 C33 1.386(12)
C29 C30 1.508(12)
C30 C31 1.500(13)
C30 C32 1.514(15)
C30 H30 1.0
C31 H31A 0.98
C31 H31B 0.98
C31 H31C 0.98
C32 H32A 0.98
C32 H32B 0.98
C32 H32C 0.98
C33 C34 1.519(11)
C34 N3 1.487(10)
C34 C35 1.511(13)
C34 H34 1.0
C35 H35A 0.98
C35 H35B 0.98
C35 H35C 0.98
C36 N3 1.486(10)
C36 H36A 0.98
C36 H36B 0.98
C36 H36C 0.98
C37 N3 1.479(11)
C37 H37A 0.98
C37 H37B 0.98
C37 H37C 0.98
C38 O4 1.250(9)
C38 O3 1.262(9)
C38 C39 1.525(10)
C39 N4 1.505(9)
C39 C40 1.550(11)
C39 H39 1.0
C40 C41 1.516(11)
C40 H40A 0.99
C40 H40B 0.99
C41 C42 1.523(11)
C41 H41A 0.99
C41 H41B 0.99
C42 N4 1.510(9)
C42 H42A 0.99
C42 H42B 0.99
C43 C54 1.392(11)
C43 C44 1.411(12)
C44 C48 1.446(12)
C44 C45 1.501(13)
C45 C46A 1.557(15)
C45 C47 1.573(15)
C45 C46 1.579(15)
C45 C47A 1.589(15)
C45 H45A 1.0
C45 H45 1.0
C46 H46A 0.98
C46 H46B 0.98
C46 H46C 0.98
C47 H47A 0.98
C47 H47B 0.98
C47 H47C 0.98
C46A H46D 0.98
C46A H46E 0.98
C46A H46F 0.98
C47A H47D 0.98
C47A H47E 0.98
C47A H47F 0.98
C48 C49 1.364(15)
C48 H48 0.95
C49 C50 1.399(14)
C49 H49 0.95
C50 C54 1.423(11)
C50 C51 1.536(17)
C50 C51A 1.538(17)
C51 C53 1.570(16)
C51 C52 1.600(18)
C51 H51 1.0
C52 H52A 0.98
C52 H52B 0.98
C52 H52C 0.98
C53 H53A 0.98
C53 H53B 0.98
C53 H53C 0.98
C51A C52A 1.531(18)
C51A C53A 1.546(17)
C51A H51A 1.0
C52A H52D 0.98
C52A H52E 0.98
C52A H52F 0.98
C53A H53D 0.98
C53A H53E 0.98
C53A H53F 0.98
C54 C55 1.570(12)
C55 N5 1.487(10)
C55 C56 1.512(11)
C55 H55 1.0
C56 H56A 0.98
C56 H56B 0.98
C56 H56C 0.98
C57 N5 1.476(10)
C57 H57A 0.98
C57 H57B 0.98
C57 H57C 0.98
C58 N5 1.493(10)
C58 H58A 0.98
C58 H58B 0.98
C58 H58C 0.98
C59 O6 1.242(9)
C59 O5 1.271(9)
C59 C60 1.497(10)
C60 N6 1.517(9)
C60 C61 1.556(10)
C60 H60 1.0
C61 C62 1.502(12)
C61 H61A 0.99
C61 H61B 0.99
C62 C63 1.512(12)
C62 H62A 0.99
C62 H62B 0.99
C63 N6 1.518(10)
C63 H63A 0.99
C63 H63B 0.99
C64 C65 1.404(11)
C64 C75 1.425(11)
C65 C69 1.411(11)
C65 C66 1.521(12)
C66 C67 1.541(12)
C66 C68 1.541(13)
C66 H66 1.0
C67 H67A 0.98
C67 H67B 0.98
C67 H67C 0.98
C68 H68A 0.98
C68 H68B 0.98
C68 H68C 0.98
C69 C70 1.365(12)
C69 H69 0.95
C70 C71 1.405(13)
C70 H70 0.95
C71 C75 1.400(12)
C71 C72 1.547(11)
C72 C74 1.518(12)
C72 C73 1.543(15)
C72 H72 1.0
C73 H73A 0.98
C73 H73B 0.98
C73 H73C 0.98
C74 H74A 0.98
C74 H74B 0.98
C74 H74C 0.98
C75 C76 1.521(11)
C76 N7 1.513(10)
C76 C77 1.530(13)
C76 H76 1.0
C77 H77A 0.98
C77 H77B 0.98
C77 H77C 0.98
C78 N7 1.499(10)
C78 H78A 0.98
C78 H78B 0.98
C78 H78C 0.98
C79 N7 1.461(10)
C79 H79A 0.98
C79 H79B 0.98
C79 H79C 0.98
C80 O8 1.226(9)
C80 O7 1.276(9)
C80 C81 1.499(11)
C81 C82 1.525(11)
C81 N8 1.526(10)
C81 H81 1.0
C82 C83 1.542(13)
C82 H82A 0.99
C82 H82B 0.99
C83 C84 1.476(13)
C83 H83A 0.99
C83 H83B 0.99
C84 N8 1.492(9)
C84 H84A 0.99
C84 H84B 0.99
C85 C96 1.396(10)
C85 C86 1.410(10)
C86 C90 1.382(11)
C86 C87 1.532(11)
C87 C89 1.531(12)
C87 C88 1.560(14)
C87 H87 1.0
C88 H88A 0.98
C88 H88B 0.98
C88 H88C 0.98
C89 H89A 0.98
C89 H89B 0.98
C89 H89C 0.98
C90 C91 1.358(12)
C90 H90 0.95
C91 C92 1.407(11)
C91 H91 0.95
C92 C96 1.393(10)
C92 C93 1.533(10)
C93 C94 1.530(12)
C93 C95 1.555(10)
C93 H93 1.0
C94 H94A 0.98
C94 H94B 0.98
C94 H94C 0.98
C95 H95A 0.98
C95 H95B 0.98
C95 H95C 0.98
C96 C97 1.526(10)
C97 N9 1.481(9)
C97 C98 1.544(11)
C97 H97 1.0
C98 H98A 0.98
C98 H98B 0.98
C98 H98C 0.98
C99 N9 1.454(9)
C99 H99A 0.98
C99 H99B 0.98
C99 H99C 0.98
C100 N9 1.489(10)
C100 H10D 0.98
C100 H10E 0.98
C100 H10F 0.98
C101 O10 1.234(9)
C101 O9 1.278(9)
C101 C102 1.510(10)
C102 N10 1.518(9)
C102 C103 1.527(11)
C102 H102 1.0
C103 C104 1.507(12)
C103 C4A 1.517(14)
C103 H3C 0.99
C103 H3D 0.99
C103 H3A 0.9899
C103 H3B 0.9901
C104 C105 1.498(12)
C104 H10G 0.99
C104 H10H 0.99
C4A C105 1.461(15)
C4A H3A 1.4988
C4A H4A1 0.99
C4A H4A2 0.99
C4A H5G 1.4242
C105 N10 1.490(10)
C105 H5X 0.99
C105 H5Y 0.99
C105 H5F 0.9901
C105 H5G 0.9899
N2 H2N 0.93
N4 H4N 0.93
N6 H6N 0.93
N8 H8N 0.81(2)
N10 H10N 0.8358
O11 C107 1.453(11)
O11 C108 1.470(11)
C106 C107 1.470(11)
C106 H10I 0.98
C106 H10J 0.98
C106 H10K 0.98
C107 H10L 0.99
C107 H10M 0.99
C108 C109 1.493(12)
C108 H10O 0.99
C108 H10P 0.99
C109 H10Q 0.98
C109 H10R 0.98
C109 H10S 0.98
O12 C112 1.471(13)
O12 C111 1.483(13)
C110 C111 1.507(13)
C110 H11D 0.98
C110 H11E 0.98
C110 H11F 0.98
C111 H11G 0.99
C111 H11H 0.99
C112 C113 1.527(14)
C112 H11I 0.99
C112 H11J 0.99
C113 H11K 0.98
C113 H11L 0.98
C113 H11M 0.98
O13 C116 1.473(14)
O13 C115 1.475(14)
C114 C115 1.489(15)
C114 H11N 0.98
C114 H11O 0.98
C114 H11P 0.98
C115 H11Q 0.99
C115 H11R 0.99
C116 C117 1.504(15)
C116 H11S 0.99
C116 H11T 0.99
C117 H11U 0.98
C117 H11V 0.98
C117 H11W 0.98
O14 C119 1.434(14)
O14 C120 1.452(14)
C118 C119 1.453(15)
C118 H18M 0.98
C118 H18N 0.98
C118 H18O 0.98
C119 H19M 0.99
C119 H19N 0.99
C120 C121 1.462(14)
C120 H12A 0.99
C120 H12B 0.99
C121 H12C 0.98
C121 H12D 0.98
C121 H12E 0.98
